data_4105012
loop_
_publ_author_name
'Yasuhiro Ohki'
'Motosuke Imada'
'Ayuro Murata'
'Yusuke Sunada'
'Shun Ohta'
'Masaru Honda'
'Takahiro Sasamori'
'Norihiro Tokitoh'
'Motomi Katada'
'Kazuyuki Tatsumi'

_publ_section_title
;
 Synthesis, Structures, and Electronic Properties of [8Fe-7S] Cluster
 Complexes Modeling the Nitrogenase P-Cluster
;
_journal_name_full 'Journal of the American Chemical Society'
_journal_page_first 13168
_journal_page_last 13178
_journal_paper_doi 10.1021/ja9055036
_journal_volume 131
_journal_year 2009
_chemical_formula_moiety 'C76 H170 Fe8 N6 O4 S9 Si8 '
_chemical_formula_sum 'C76 H170 Fe8 N6 O4 S9 Si8'
_chemical_formula_weight 2192.22
_space_group_IT_number 15
_symmetry_cell_setting monoclinic
_symmetry_Int_Tables_number 15
_symmetry_space_group_name_Hall '-C 2yc'
_symmetry_space_group_name_H-M 'C 1 2/c 1'
_cell_angle_alpha 90.0000
_cell_angle_beta 112.008(6)
_cell_angle_gamma 90.0000
_cell_formula_units_Z 4
_cell_length_a 36.712(13)
_cell_length_b 19.659(6)
_cell_length_c 16.907(6)
_cell_measurement_reflns_used 8097
_cell_measurement_temperature 143.1
_cell_measurement_theta_max 27.5
_cell_measurement_theta_min 3.1
_cell_volume 11313(7)
_computing_cell_refinement CrystalClear
_computing_data_collection CrystalClear
_computing_data_reduction CrystalStructure
_computing_publication_material 'CrystalStructure 3.8'
_computing_structure_refinement CRYSTALS
_computing_structure_solution SIR97
_diffrn_detector_area_resol_mean 7.31
_diffrn_measured_fraction_theta_full 0.990
_diffrn_measured_fraction_theta_max 0.990
_diffrn_measurement_device_type 'Rigaku Saturn'
_diffrn_measurement_method \w
_diffrn_radiation_type 'Mo K\a'
_diffrn_radiation_wavelength 0.71070
_diffrn_reflns_av_R_equivalents 0.052
_diffrn_reflns_limit_h_max 47
_diffrn_reflns_limit_h_min -45
_diffrn_reflns_limit_k_max 25
_diffrn_reflns_limit_k_min -21
_diffrn_reflns_limit_l_max 21
_diffrn_reflns_limit_l_min -21
_diffrn_reflns_number 44365
_diffrn_reflns_theta_full 27.48
_diffrn_reflns_theta_max 27.48
_exptl_absorpt_coefficient_mu 1.286
_exptl_absorpt_correction_T_max 0.975
_exptl_absorpt_correction_T_min 0.759
_exptl_absorpt_correction_type multi-scan
_exptl_absorpt_process_details 'Jacobson, R. (1998) Private communication'
_exptl_crystal_colour black
_exptl_crystal_density_diffrn 1.287
_exptl_crystal_description plate
_exptl_crystal_F_000 4656.00
_exptl_crystal_size_max 0.10
_exptl_crystal_size_mid 0.02
_exptl_crystal_size_min 0.02
_refine_diff_density_max 1.87
_refine_diff_density_min -1.05
_refine_ls_extinction_method none
_refine_ls_goodness_of_fit_ref 0.952
_refine_ls_hydrogen_treatment refall
_refine_ls_number_parameters 527
_refine_ls_number_reflns 12837
_refine_ls_R_factor_gt 0.0987
_refine_ls_shift/su_max 0.0000
_refine_ls_structure_factor_coef Fsqd
_refine_ls_weighting_details 'w = 1/[0.0010Fo^2^ + 3.0000\s(Fo^2^) + 0.5000]/(4Fo^2^)'
_refine_ls_weighting_scheme calc
_refine_ls_wR_factor_ref 0.2315
_reflns_number_gt 8558
_reflns_number_total 12837
_reflns_threshold_expression F^2^>2.0\s(F^2^)
_cod_data_source_file ja9055036_si_002_03.cif
_cod_data_source_block '_Fe8S7(SC6H4-p-tBu)2'
_cod_original_formula_sum 'C76 H170 Fe8 N6 O4 S9 Si8 '
_cod_database_code 4105012

loop_
_symmetry_equiv_pos_site_id
_symmetry_equiv_pos_as_xyz
1 +X,+Y,+Z
2 -X,+Y,1/2-Z
3 -X,-Y,-Z
4 +X,-Y,1/2+Z
5 1/2+X,1/2+Y,+Z
6 1/2-X,1/2+Y,1/2-Z
7 1/2-X,1/2-Y,-Z
8 1/2+X,1/2-Y,1/2+Z

loop_
_atom_site_label
_atom_site_type_symbol
_atom_site_fract_x
_atom_site_fract_y
_atom_site_fract_z
_atom_site_U_iso_or_equiv
_atom_site_adp_type
_atom_site_occupancy
_atom_site_symmetry_multiplicity
_atom_site_calc_flag
_atom_site_refinement_flags
Fe(1) Fe 0.39957(3) 0.20307(5) 0.56830(6) 0.0429(2) Uani 1.00 1 d .
Fe(2) Fe 0.44626(3) 0.21691(4) 0.74183(6) 0.0382(2) Uani 1.00 1 d .
Fe(3) Fe 0.48181(3) 0.21306(4) 0.62875(6) 0.0389(2) Uani 1.00 1 d .
Fe(4) Fe 0.43984(3) 0.32139(4) 0.63766(6) 0.0402(2) Uani 1.00 1 d .
S(1) S 0.5000 0.28945(10) 0.7500 0.0368(5) Uani 1.00 2 d S
S(2) S 0.44447(4) 0.12810(8) 0.65333(12) 0.0439(4) Uani 1.00 1 d .
S(3) S 0.38927(5) 0.27274(8) 0.66723(11) 0.0418(4) Uani 1.00 1 d .
S(4) S 0.43673(5) 0.26881(8) 0.51482(11) 0.0441(4) Uani 1.00 1 d .
S(5) S 0.44870(5) 0.43786(8) 0.64066(11) 0.0462(4) Uani 1.00 1 d .
Si(1) Si 0.36241(6) 0.10018(12) 0.42038(16) 0.0627(6) Uani 1.00 1 d .
Si(2) Si 0.30941(5) 0.17600(11) 0.49326(13) 0.0505(5) Uani 1.00 1 d .
Si(3) Si 0.44807(5) 0.11114(9) 0.88288(14) 0.0493(5) Uani 1.00 1 d .
Si(4) Si 0.44776(6) 0.26114(10) 0.92462(13) 0.0461(5) Uani 1.00 1 d .
O(1) O 0.2371(4) 0.3972(9) 0.1358(14) 0.327(11) Uani 1.00 1 d .
O(2) O 0.3994(7) 0.1069(12) 0.1649(14) 0.325(9) Uiso 1.00 1 d .
N(1) N 0.35404(15) 0.1619(3) 0.4846(3) 0.0511(16) Uani 1.00 1 d .
N(2) N 0.46271(14) 0.1958(2) 0.8701(3) 0.0414(14) Uani 1.00 1 d .
N(3) N 0.4008(2) 0.4126(3) 0.2936(5) 0.071(2) Uani 1.00 1 d .
C(1) C 0.3552(3) 0.0139(4) 0.4588(8) 0.118(4) Uani 1.00 1 d .
C(2) C 0.3303(2) 0.1098(7) 0.3074(6) 0.147(5) Uani 1.00 1 d .
C(3) C 0.4136(2) 0.1019(4) 0.4213(5) 0.066(2) Uani 1.00 1 d .
C(4) C 0.3095(2) 0.1447(4) 0.5970(5) 0.064(2) Uani 1.00 1 d .
C(5) C 0.2977(2) 0.2692(4) 0.4798(5) 0.063(2) Uani 1.00 1 d .
C(6) C 0.2671(2) 0.1323(5) 0.4090(5) 0.094(3) Uani 1.00 1 d .
C(7) C 0.4514(2) 0.0970(3) 0.9953(5) 0.069(2) Uani 1.00 1 d .
C(8) C 0.4796(2) 0.0440(3) 0.8629(6) 0.069(2) Uani 1.00 1 d .
C(9) C 0.39622(19) 0.0952(3) 0.8076(5) 0.055(2) Uani 1.00 1 d .
C(10) C 0.4756(2) 0.2602(4) 1.0417(4) 0.063(2) Uani 1.00 1 d .
C(11) C 0.4545(2) 0.3484(3) 0.8869(4) 0.049(2) Uani 1.00 1 d .
C(12) C 0.3943(2) 0.2538(3) 0.9056(5) 0.059(2) Uani 1.00 1 d .
C(13) C 0.4033(2) 0.4685(3) 0.5669(4) 0.0456(19) Uani 1.00 1 d .
C(14) C 0.4018(2) 0.5297(3) 0.5235(5) 0.058(2) Uani 1.00 1 d .
C(15) C 0.3662(2) 0.5577(3) 0.4701(5) 0.066(2) Uani 1.00 1 d .
C(16) C 0.3304(2) 0.5257(4) 0.4569(5) 0.071(2) Uani 1.00 1 d .
C(17) C 0.3316(2) 0.4636(3) 0.4967(5) 0.064(2) Uani 1.00 1 d .
C(18) C 0.3674(2) 0.4364(3) 0.5518(4) 0.054(2) Uani 1.00 1 d .
C(23) C 0.4305(3) 0.4706(4) 0.3277(7) 0.089(3) Uani 1.00 1 d .
C(24) C 0.4668(2) 0.4531(5) 0.4003(9) 0.127(4) Uani 1.00 1 d .
C(25) C 0.4222(3) 0.3502(4) 0.2814(7) 0.102(4) Uani 1.00 1 d .
C(26) C 0.4457(5) 0.3638(6) 0.2234(10) 0.181(7) Uani 1.00 1 d .
C(27) C 0.3692(3) 0.4313(6) 0.2106(7) 0.107(4) Uani 1.00 1 d .
C(28) C 0.3463(3) 0.4970(6) 0.2221(7) 0.126(5) Uani 1.00 1 d .
C(29) C 0.3855(2) 0.3960(4) 0.3628(5) 0.076(3) Uani 1.00 1 d .
C(30) C 0.3541(2) 0.3397(5) 0.3364(6) 0.097(3) Uani 1.00 1 d .
C(31) C 0.2690(2) 0.3557(5) 0.1598(6) 0.076(2) Uani 1.00 1 d .
C(32) C 0.2577(4) 0.2919(7) 0.1734(16) 0.208(8) Uani 1.00 1 d .
C(33) C 0.2251(5) 0.3042(7) 0.2084(11) 0.158(7) Uani 1.00 1 d .
C(34) C 0.2079(4) 0.3673(7) 0.1713(13) 0.194(8) Uani 1.00 1 d .
C(35) C 0.4184(6) 0.1830(9) 0.1974(12) 0.168(6) Uiso 1.00 1 d .
C(36) C 0.3835(10) 0.2089(15) 0.172(2) 0.136(9) Uiso 0.50 1 d P
C(37) C 0.3482(14) 0.193(2) 0.105(3) 0.217(17) Uiso 0.50 1 d P
C(38) C 0.3586(7) 0.1258(13) 0.0980(16) 0.110(7) Uiso 0.50 1 d P
C(39) C 0.4607(11) 0.1766(18) 0.246(2) 0.169(12) Uiso 0.50 1 d P
C(40) C 0.4744(8) 0.1053(15) 0.2400(19) 0.141(9) Uiso 0.50 1 d P
C(41) C 0.4313(9) 0.0684(15) 0.191(2) 0.141(10) Uiso 0.50 1 d P
C(19) C 0.2879(2) 0.5499(4) 0.3947(4) 0.130(2) Uiso 1.00 1 d .
C(22) C 0.2654(3) 0.4945(4) 0.3303(7) 0.130(2) Uiso 1.00 1 d .
C(21) C 0.2925(3) 0.6136(4) 0.3460(7) 0.130(2) Uiso 1.00 1 d .
C(20) C 0.2650(3) 0.5687(5) 0.4514(6) 0.130(2) Uiso 1.00 1 d .
H(1) H 0.2560 0.1621 0.3601 0.111 Uiso 1.00 1 c R
H(2) H 0.2472 0.1213 0.4317 0.111 Uiso 1.00 1 c R
H(3) H 0.2763 0.0908 0.3916 0.111 Uiso 1.00 1 c R
H(4) H 0.3081 0.2914 0.5351 0.076 Uiso 1.00 1 c R
H(5) H 0.2694 0.2753 0.4549 0.076 Uiso 1.00 1 c R
H(6) H 0.3095 0.2891 0.4426 0.076 Uiso 1.00 1 c R
H(7) H 0.3009 0.0977 0.5911 0.072 Uiso 1.00 1 c R
H(8) H 0.2918 0.1722 0.6141 0.072 Uiso 1.00 1 c R
H(9) H 0.3358 0.1480 0.6399 0.072 Uiso 1.00 1 c R
H(10) H 0.4146 0.1318 0.3765 0.080 Uiso 1.00 1 c R
H(11) H 0.4212 0.0563 0.4117 0.080 Uiso 1.00 1 c R
H(12) H 0.4315 0.1184 0.4762 0.080 Uiso 1.00 1 c R
H(13) H 0.3799 -0.0023 0.5004 0.164 Uiso 1.00 1 c R
H(14) H 0.3461 -0.0174 0.4109 0.164 Uiso 1.00 1 c R
H(15) H 0.3358 0.0166 0.4849 0.164 Uiso 1.00 1 c R
H(16) H 0.3063 0.0841 0.2960 0.170 Uiso 1.00 1 c R
H(17) H 0.3438 0.0929 0.2717 0.170 Uiso 1.00 1 c R
H(18) H 0.3239 0.1575 0.2949 0.170 Uiso 1.00 1 c R
H(19) H 0.4774 0.0801 1.0296 0.075 Uiso 1.00 1 c R
H(20) H 0.4319 0.0639 0.9954 0.075 Uiso 1.00 1 c R
H(21) H 0.4468 0.1396 1.0189 0.075 Uiso 1.00 1 c R
H(22) H 0.4689 0.0314 0.8030 0.082 Uiso 1.00 1 c R
H(23) H 0.4801 0.0043 0.8974 0.082 Uiso 1.00 1 c R
H(24) H 0.5061 0.0613 0.8777 0.082 Uiso 1.00 1 c R
H(25) H 0.3782 0.1074 0.8351 0.067 Uiso 1.00 1 c R
H(26) H 0.3930 0.0474 0.7923 0.067 Uiso 1.00 1 c R
H(27) H 0.3906 0.1225 0.7567 0.067 Uiso 1.00 1 c R
H(28) H 0.4621 0.2314 1.0686 0.079 Uiso 1.00 1 c R
H(29) H 0.4773 0.3061 1.0639 0.079 Uiso 1.00 1 c R
H(30) H 0.5018 0.2427 1.0537 0.079 Uiso 1.00 1 c R
H(31) H 0.4805 0.3652 0.9209 0.061 Uiso 1.00 1 c R
H(32) H 0.4348 0.3789 0.8927 0.061 Uiso 1.00 1 c R
H(33) H 0.4515 0.3462 0.8274 0.061 Uiso 1.00 1 c R
H(34) H 0.3791 0.2800 0.8555 0.075 Uiso 1.00 1 c R
H(35) H 0.3897 0.2712 0.9548 0.075 Uiso 1.00 1 c R
H(36) H 0.3864 0.2065 0.8967 0.075 Uiso 1.00 1 c R
H(37) H 0.4261 0.5531 0.5308 0.067 Uiso 1.00 1 c R
H(38) H 0.3662 0.6004 0.4415 0.076 Uiso 1.00 1 c R
H(39) H 0.3074 0.4387 0.4860 0.072 Uiso 1.00 1 c R
H(40) H 0.3672 0.3938 0.5806 0.062 Uiso 1.00 1 c R
H(41) H 0.3665 0.2960 0.3554 0.111 Uiso 1.00 1 c R
H(42) H 0.3351 0.3483 0.3625 0.111 Uiso 1.00 1 c R
H(43) H 0.3409 0.3394 0.2748 0.111 Uiso 1.00 1 c R
H(50) H 0.4380 0.4861 0.2814 0.111 Uiso 1.00 1 c R
H(51) H 0.4176 0.5072 0.3454 0.111 Uiso 1.00 1 c R
H(52) H 0.4629 0.4615 0.4532 0.144 Uiso 1.00 1 c R
H(53) H 0.4883 0.4809 0.3985 0.144 Uiso 1.00 1 c R
H(54) H 0.4729 0.4054 0.3971 0.143 Uiso 1.00 1 c R
H(55) H 0.4403 0.3350 0.3368 0.134 Uiso 1.00 1 c R
H(56) H 0.4031 0.3149 0.2554 0.134 Uiso 1.00 1 c R
H(57) H 0.4291 0.3550 0.1644 0.257 Uiso 1.00 1 c R
H(58) H 0.4684 0.3341 0.2403 0.257 Uiso 1.00 1 c R
H(59) H 0.4543 0.4108 0.2296 0.257 Uiso 1.00 1 c R
H(60) H 0.3809 0.4408 0.1689 0.130 Uiso 1.00 1 c R
H(61) H 0.3509 0.3937 0.1908 0.130 Uiso 1.00 1 c R
H(62) H 0.3243 0.4831 0.2371 0.155 Uiso 1.00 1 c R
H(63) H 0.3366 0.5225 0.1692 0.155 Uiso 1.00 1 c R
H(64) H 0.3640 0.5253 0.2671 0.155 Uiso 1.00 1 c R
H(65) H 0.4073 0.3812 0.4132 0.093 Uiso 1.00 1 c R
H(66) H 0.3740 0.4369 0.3760 0.093 Uiso 1.00 1 c R
H(70) H 0.2475 0.2667 0.1203 0.237 Uiso 1.00 1 c R
H(71) H 0.2796 0.2671 0.2143 0.237 Uiso 1.00 1 c R
H(72) H 0.2797 0.3543 0.1154 0.090 Uiso 1.00 1 c R
H(73) H 0.2889 0.3726 0.2122 0.090 Uiso 1.00 1 c R
H(74) H 0.2047 0.3972 0.2137 0.262 Uiso 1.00 1 c R
H(75) H 0.1827 0.3597 0.1257 0.262 Uiso 1.00 1 c R
H(76) H 0.2058 0.2678 0.1917 0.215 Uiso 1.00 1 c R
H(77) H 0.2362 0.3077 0.2702 0.215 Uiso 1.00 1 c R

loop_
_atom_site_aniso_label
_atom_site_aniso_U_11
_atom_site_aniso_U_22
_atom_site_aniso_U_33
_atom_site_aniso_U_12
_atom_site_aniso_U_13
_atom_site_aniso_U_23
Fe(1) 0.0307(4) 0.0397(5) 0.0520(6) 0.0027(3) 0.0084(4) -0.0088(4)
Fe(2) 0.0317(4) 0.0285(4) 0.0496(5) 0.0015(3) 0.0098(4) 0.0008(3)
Fe(3) 0.0321(4) 0.0299(4) 0.0506(5) 0.0002(3) 0.0106(4) -0.0039(3)
Fe(4) 0.0391(5) 0.0292(4) 0.0466(5) 0.0039(3) 0.0094(4) -0.0010(3)
S(1) 0.0324(10) 0.0275(9) 0.0452(12) 0.0000 0.0084(9) 0.0000
S(2) 0.0328(8) 0.0280(7) 0.0664(11) -0.0004(5) 0.0134(7) -0.0060(7)
S(3) 0.0343(8) 0.0375(8) 0.0488(9) 0.0063(6) 0.0101(7) -0.0020(6)
S(4) 0.0399(8) 0.0399(8) 0.0469(9) 0.0048(6) 0.0098(7) -0.0030(7)
S(5) 0.0462(9) 0.0301(7) 0.0539(10) 0.0043(6) 0.0089(8) -0.0005(7)
Si(1) 0.0410(11) 0.0678(13) 0.0791(16) -0.0082(9) 0.0223(11) -0.0360(12)
Si(2) 0.0319(9) 0.0600(12) 0.0547(12) 0.0013(8) 0.0106(8) -0.0127(9)
Si(3) 0.0367(9) 0.0344(9) 0.0701(13) 0.0005(7) 0.0123(9) 0.0152(8)
Si(4) 0.0451(10) 0.0407(9) 0.0533(11) 0.0016(8) 0.0193(9) 0.0073(8)
O(1) 0.191(13) 0.36(2) 0.52(3) 0.073(14) 0.225(18) 0.18(2)
N(1) 0.032(2) 0.064(3) 0.052(3) -0.001(2) 0.009(2) -0.022(2)
N(2) 0.033(2) 0.031(2) 0.058(3) 0.004(2) 0.015(2) 0.009(2)
N(3) 0.083(5) 0.049(3) 0.091(5) 0.006(3) 0.045(4) 0.017(3)
C(1) 0.135(9) 0.059(5) 0.216(13) -0.023(5) 0.130(10) -0.041(7)
C(2) 0.052(5) 0.282(17) 0.091(7) 0.019(8) 0.007(5) -0.100(9)
C(3) 0.060(4) 0.067(5) 0.071(5) 0.006(3) 0.024(4) -0.029(4)
C(4) 0.041(4) 0.060(4) 0.079(5) 0.004(3) 0.007(3) 0.005(4)
C(5) 0.036(3) 0.086(5) 0.068(5) 0.009(3) 0.021(3) 0.005(4)
C(6) 0.039(4) 0.165(10) 0.074(6) -0.011(5) 0.017(4) -0.050(6)
C(7) 0.068(5) 0.051(4) 0.067(5) -0.009(3) 0.002(4) 0.020(3)
C(8) 0.044(4) 0.034(3) 0.128(7) 0.006(3) 0.031(4) 0.023(4)
C(9) 0.042(3) 0.046(3) 0.080(5) -0.003(3) 0.025(3) 0.015(3)
C(10) 0.080(5) 0.067(4) 0.052(4) -0.004(4) 0.036(4) 0.001(3)
C(11) 0.056(4) 0.042(3) 0.054(4) 0.009(3) 0.025(3) -0.002(3)
C(12) 0.055(4) 0.049(4) 0.084(5) 0.009(3) 0.039(4) 0.008(3)
C(13) 0.052(4) 0.032(3) 0.052(4) 0.006(2) 0.020(3) 0.001(2)
C(14) 0.066(4) 0.036(3) 0.067(5) 0.000(3) 0.020(4) 0.009(3)
C(15) 0.062(4) 0.050(4) 0.079(5) 0.007(3) 0.019(4) 0.027(4)
C(16) 0.046(4) 0.070(5) 0.078(5) 0.015(3) 0.001(4) 0.023(4)
C(17) 0.050(4) 0.059(4) 0.071(5) 0.001(3) 0.008(3) 0.019(4)
C(18) 0.057(4) 0.040(3) 0.059(4) 0.008(3) 0.013(3) 0.014(3)
C(23) 0.107(7) 0.047(4) 0.123(8) 0.003(4) 0.055(6) 0.015(5)
C(24) 0.069(6) 0.065(6) 0.225(15) -0.007(5) 0.031(8) 0.023(8)
C(25) 0.147(10) 0.045(4) 0.145(10) 0.010(5) 0.088(9) -0.009(5)
C(26) 0.296(19) 0.117(10) 0.230(17) 0.089(11) 0.214(17) 0.034(10)
C(27) 0.115(9) 0.116(9) 0.095(8) 0.016(7) 0.044(7) 0.038(7)
C(28) 0.129(10) 0.154(11) 0.105(9) 0.072(9) 0.057(8) 0.040(8)
C(29) 0.078(6) 0.078(5) 0.077(6) -0.004(4) 0.035(5) 0.012(4)
C(30) 0.082(6) 0.116(8) 0.080(7) -0.039(6) 0.015(5) 0.022(6)
C(31) 0.037(4) 0.107(7) 0.080(6) 0.009(4) 0.019(4) 0.017(5)
C(32) 0.079(9) 0.101(11) 0.41(3) -0.013(7) 0.058(15) 0.004(15)
C(33) 0.206(17) 0.125(11) 0.205(18) 0.008(11) 0.148(16) 0.024(11)
C(34) 0.159(13) 0.143(12) 0.35(2) 0.041(10) 0.181(17) 0.127(16)

loop_
_atom_type_symbol
_atom_type_description
_atom_type_scat_dispersion_real
_atom_type_scat_dispersion_imag
_atom_type_scat_source
C C 0.003 0.002
;
International Tables for Crystallography
(1992, Vol. C, Tables 4.2.6.8 and 6.1.1.4)
;
H H 0.000 0.000
;
International Tables for Crystallography
(1992, Vol. C, Table 6.1.1.4)
;
N N 0.006 0.003
;
International Tables for Crystallography
(1992, Vol. C, Tables 4.2.6.8 and 6.1.1.4)
;
O O 0.011 0.006
;
International Tables for Crystallography
(1992, Vol. C, Tables 4.2.6.8 and 6.1.1.4)
;
Fe Fe 0.346 0.844
;
International Tables for Crystallography
(1992, Vol. C, Tables 4.2.6.8 and 6.1.1.4)
;
S S 0.125 0.123
;
International Tables for Crystallography
(1992, Vol. C, Tables 4.2.6.8 and 6.1.1.4)
;
Si Si 0.082 0.070
;
International Tables for Crystallography
(1992, Vol. C, Tables 4.2.6.8 and 6.1.1.4)
;

loop_
_geom_angle_atom_site_label_1
_geom_angle_atom_site_label_2
_geom_angle_atom_site_label_3
_geom_angle
_geom_angle_publ_flag
_geom_angle_site_symmetry_1
_geom_angle_site_symmetry_3
Fe(2) Fe(1) Fe(4) 56.98(3) yes . .
Fe(2) Fe(1) S(2) 52.22(5) yes . .
Fe(2) Fe(1) S(3) 51.94(4) yes . .
Fe(2) Fe(1) S(4) 97.88(5) yes . .
Fe(2) Fe(1) N(1) 146.7(2) yes . .
Fe(4) Fe(1) S(2) 97.53(5) yes . .
Fe(4) Fe(1) S(3) 53.07(5) yes . .
Fe(4) Fe(1) S(4) 52.59(5) yes . .
Fe(4) Fe(1) N(1) 147.78(17) yes . .
S(2) Fe(1) S(3) 101.76(7) yes . .
S(2) Fe(1) S(4) 102.51(7) yes . .
S(2) Fe(1) N(1) 114.68(18) yes . .
S(3) Fe(1) S(4) 103.59(7) yes . .
S(3) Fe(1) N(1) 116.9(2) yes . .
S(4) Fe(1) N(1) 115.4(2) yes . .
Fe(1) Fe(2) Fe(3) 61.47(3) yes . .
Fe(1) Fe(2) Fe(3) 149.99(6) yes . 2_656
Fe(1) Fe(2) Fe(4) 60.90(3) yes . .
Fe(1) Fe(2) S(1) 106.59(4) yes . .
Fe(1) Fe(2) S(2) 51.96(4) yes . .
Fe(1) Fe(2) S(3) 52.61(5) yes . .
Fe(1) Fe(2) N(2) 154.70(14) yes . .
Fe(3) Fe(2) Fe(3) 89.29(4) yes . 2_656
Fe(3) Fe(2) Fe(4) 59.80(3) yes . .
Fe(3) Fe(2) S(1) 56.59(3) yes . .
Fe(3) Fe(2) S(2) 54.22(5) yes . .
Fe(3) Fe(2) S(3) 102.09(6) yes . .
Fe(3) Fe(2) N(2) 135.43(15) yes . .
Fe(3) Fe(2) Fe(4) 111.83(4) yes 2_656 .
Fe(3) Fe(2) S(1) 56.04(3) yes 2_656 .
Fe(3) Fe(2) S(2) 106.61(5) yes 2_656 .
Fe(3) Fe(2) S(3) 150.40(5) yes 2_656 .
Fe(3) Fe(2) N(2) 48.48(15) yes 2_656 .
Fe(4) Fe(2) S(1) 56.28(3) yes . .
Fe(4) Fe(2) S(2) 100.54(6) yes . .
Fe(4) Fe(2) S(3) 54.98(5) yes . .
Fe(4) Fe(2) N(2) 140.38(13) yes . .
S(1) Fe(2) S(2) 108.28(7) yes . .
S(1) Fe(2) S(3) 108.09(6) yes . .
S(1) Fe(2) N(2) 98.56(14) yes . .
S(2) Fe(2) S(3) 102.15(6) yes . .
S(2) Fe(2) N(2) 117.37(14) yes . .
S(3) Fe(2) N(2) 121.67(16) yes . .
Fe(2) Fe(3) Fe(2) 90.62(4) yes . 2_656
Fe(2) Fe(3) Fe(4) 59.51(3) yes . .
Fe(2) Fe(3) S(1) 55.58(3) yes . .
Fe(2) Fe(3) S(2) 53.84(5) yes . .
Fe(2) Fe(3) S(4) 101.18(6) yes . .
Fe(2) Fe(3) N(2) 137.73(16) yes . 2_656
Fe(2) Fe(3) Fe(4) 109.81(3) yes 2_656 .
Fe(2) Fe(3) S(1) 55.06(3) yes 2_656 .
Fe(2) Fe(3) S(2) 109.84(5) yes 2_656 .
Fe(2) Fe(3) S(4) 146.89(5) yes 2_656 .
Fe(2) Fe(3) N(2) 48.65(15) yes 2_656 2_656
Fe(4) Fe(3) S(1) 55.89(3) yes . .
Fe(4) Fe(3) S(2) 100.02(6) yes . .
Fe(4) Fe(3) S(4) 54.22(5) yes . .
Fe(4) Fe(3) N(2) 136.25(13) yes . 2_656
S(1) Fe(3) S(2) 106.95(7) yes . .
S(1) Fe(3) S(4) 107.31(6) yes . .
S(1) Fe(3) N(2) 97.82(14) yes . 2_656
S(2) Fe(3) S(4) 101.99(6) yes . .
S(2) Fe(3) N(2) 122.29(14) yes . 2_656
S(4) Fe(3) N(2) 119.16(17) yes . 2_656
Fe(1) Fe(4) Fe(2) 62.12(3) yes . .
Fe(1) Fe(4) Fe(3) 62.18(3) yes . .
Fe(1) Fe(4) S(1) 107.63(5) yes . .
Fe(1) Fe(4) S(3) 52.95(5) yes . .
Fe(1) Fe(4) S(4) 53.00(5) yes . .
Fe(1) Fe(4) S(5) 152.86(5) yes . .
Fe(2) Fe(4) Fe(3) 60.69(3) yes . .
Fe(2) Fe(4) S(1) 56.32(4) yes . .
Fe(2) Fe(4) S(3) 54.12(4) yes . .
Fe(2) Fe(4) S(4) 102.39(5) yes . .
Fe(2) Fe(4) S(5) 140.75(6) yes . .
Fe(3) Fe(4) S(1) 56.95(4) yes . .
Fe(3) Fe(4) S(3) 102.15(5) yes . .
Fe(3) Fe(4) S(4) 54.56(4) yes . .
Fe(3) Fe(4) S(5) 135.51(7) yes . .
S(1) Fe(4) S(3) 107.32(5) yes . .
S(1) Fe(4) S(4) 108.63(6) yes . .
S(1) Fe(4) S(5) 99.32(6) yes . .
S(3) Fe(4) S(4) 103.87(7) yes . .
S(3) Fe(4) S(5) 121.66(8) yes . .
S(4) Fe(4) S(5) 115.28(7) yes . .
Fe(2) S(1) Fe(2) 106.95(8) yes . 2_656
Fe(2) S(1) Fe(3) 67.83(5) yes . .
Fe(2) S(1) Fe(3) 68.90(4) yes . 2_656
Fe(2) S(1) Fe(4) 67.39(3) yes . .
Fe(2) S(1) Fe(4) 134.15(4) yes . 2_656
Fe(2) S(1) Fe(3) 68.90(4) yes 2_656 .
Fe(2) S(1) Fe(3) 67.83(5) yes 2_656 2_656
Fe(2) S(1) Fe(4) 134.15(4) yes 2_656 .
Fe(2) S(1) Fe(4) 67.39(3) yes 2_656 2_656
Fe(3) S(1) Fe(3) 103.45(7) yes . 2_656
Fe(3) S(1) Fe(4) 67.16(3) yes . .
Fe(3) S(1) Fe(4) 135.47(5) yes . 2_656
Fe(3) S(1) Fe(4) 135.47(5) yes 2_656 .
Fe(3) S(1) Fe(4) 67.16(3) yes 2_656 2_656
Fe(4) S(1) Fe(4) 149.60(9) yes . 2_656
Fe(1) S(2) Fe(2) 75.82(5) yes . .
Fe(1) S(2) Fe(3) 75.80(6) yes . .
Fe(2) S(2) Fe(3) 71.93(5) yes . .
Fe(1) S(3) Fe(2) 75.45(6) yes . .
Fe(1) S(3) Fe(4) 73.97(7) yes . .
Fe(2) S(3) Fe(4) 70.89(6) yes . .
Fe(1) S(4) Fe(3) 75.44(6) yes . .
Fe(1) S(4) Fe(4) 74.41(7) yes . .
Fe(3) S(4) Fe(4) 71.23(5) yes . .
Fe(4) S(5) C(13) 103.5(2) yes . .
N(1) Si(1) C(1) 109.7(5) yes . .
N(1) Si(1) C(2) 112.6(4) yes . .
N(1) Si(1) C(3) 113.3(3) yes . .
C(1) Si(1) C(2) 109.5(5) yes . .
C(1) Si(1) C(3) 106.6(4) yes . .
C(2) Si(1) C(3) 104.9(4) yes . .
N(1) Si(2) C(4) 111.2(3) yes . .
N(1) Si(2) C(5) 109.2(3) yes . .
N(1) Si(2) C(6) 113.9(3) yes . .
C(4) Si(2) C(5) 110.9(4) yes . .
C(4) Si(2) C(6) 105.9(4) yes . .
C(5) Si(2) C(6) 105.6(3) yes . .
N(2) Si(3) C(7) 110.6(3) yes . .
N(2) Si(3) C(8) 113.7(3) yes . .
N(2) Si(3) C(9) 110.4(2) yes . .
C(7) Si(3) C(8) 105.6(4) yes . .
C(7) Si(3) C(9) 109.0(3) yes . .
C(8) Si(3) C(9) 107.4(3) yes . .
N(2) Si(4) C(10) 113.0(3) yes . .
N(2) Si(4) C(11) 112.2(3) yes . .
N(2) Si(4) C(12) 111.2(3) yes . .
C(10) Si(4) C(11) 106.3(3) yes . .
C(10) Si(4) C(12) 107.8(4) yes . .
C(11) Si(4) C(12) 105.9(3) yes . .
C(31) O(1) C(34) 107.7(15) yes . .
C(35) O(2) C(38) 101.4(17) yes . .
C(35) O(2) C(41) 101(2) yes . .
C(38) O(2) C(41) 151(2) yes . .
Fe(1) N(1) Si(1) 116.6(3) yes . .
Fe(1) N(1) Si(2) 117.6(3) yes . .
Si(1) N(1) Si(2) 124.4(3) yes . .
Fe(2) N(2) Fe(3) 82.9(2) yes . 2_656
Fe(2) N(2) Si(3) 109.4(2) yes . .
Fe(2) N(2) Si(4) 111.9(2) yes . .
Fe(3) N(2) Si(3) 119.6(2) yes 2_656 .
Fe(3) N(2) Si(4) 111.8(2) yes 2_656 .
Si(3) N(2) Si(4) 116.3(3) yes . .
C(23) N(3) C(25) 108.7(7) yes . .
C(23) N(3) C(27) 111.3(7) yes . .
C(23) N(3) C(29) 106.7(7) yes . .
C(25) N(3) C(27) 109.4(8) yes . .
C(25) N(3) C(29) 107.1(7) yes . .
C(27) N(3) C(29) 113.5(8) yes . .
S(5) C(13) C(14) 120.1(5) yes . .
S(5) C(13) C(18) 123.4(5) yes . .
C(14) C(13) C(18) 116.4(5) yes . .
C(13) C(14) C(15) 121.3(7) yes . .
C(14) C(15) C(16) 121.6(7) yes . .
C(15) C(16) C(17) 117.6(6) yes . .
C(15) C(16) C(19) 126.9(7) yes . .
C(17) C(16) C(19) 115.4(7) yes . .
C(16) C(17) C(18) 120.7(7) yes . .
C(13) C(18) C(17) 122.3(6) yes . .
N(3) C(23) C(24) 115.7(7) yes . .
N(3) C(25) C(26) 112.8(8) yes . .
N(3) C(27) C(28) 110.2(8) yes . .
N(3) C(29) C(30) 112.7(7) yes . .
O(1) C(31) C(32) 108.6(11) yes . .
C(31) C(32) C(33) 104.4(12) yes . .
C(32) C(33) C(34) 104.2(16) yes . .
O(1) C(34) C(33) 104.4(15) yes . .
O(2) C(35) C(36) 90.3(19) yes . .
O(2) C(35) C(39) 109(2) yes . .
C(36) C(35) C(39) 159(2) yes . .
C(35) C(36) C(37) 133(3) yes . .
C(36) C(37) C(38) 95(3) yes . .
O(2) C(38) C(37) 113(2) yes . .
C(35) C(39) C(40) 111(2) yes . .
C(39) C(40) C(41) 99(2) yes . .
O(2) C(41) C(40) 118(2) yes . .
C(16) C(19) C(22) 112.9(7) yes . .
C(16) C(19) C(21) 108.6(7) yes . .
C(16) C(19) C(20) 106.8(6) yes . .
C(22) C(19) C(21) 109.5(7) yes . .
C(22) C(19) C(20) 109.6(8) yes . .
C(21) C(19) C(20) 109.4(8) yes . .
Si(1) C(1) H(13) 109.4 no . .
Si(1) C(1) H(14) 109.5 no . .
Si(1) C(1) H(15) 109.4 no . .
H(13) C(1) H(14) 109.5 no . .
H(13) C(1) H(15) 109.5 no . .
H(14) C(1) H(15) 109.5 no . .
Si(1) C(2) H(16) 109.4 no . .
Si(1) C(2) H(17) 109.4 no . .
Si(1) C(2) H(18) 109.5 no . .
H(16) C(2) H(17) 109.5 no . .
H(16) C(2) H(18) 109.5 no . .
H(17) C(2) H(18) 109.5 no . .
Si(1) C(3) H(10) 109.5 no . .
Si(1) C(3) H(11) 109.4 no . .
Si(1) C(3) H(12) 109.5 no . .
H(10) C(3) H(11) 109.5 no . .
H(10) C(3) H(12) 109.5 no . .
H(11) C(3) H(12) 109.5 no . .
Si(2) C(4) H(7) 109.4 no . .
Si(2) C(4) H(8) 109.5 no . .
Si(2) C(4) H(9) 109.5 no . .
H(7) C(4) H(8) 109.5 no . .
H(7) C(4) H(9) 109.5 no . .
H(8) C(4) H(9) 109.5 no . .
Si(2) C(5) H(4) 109.5 no . .
Si(2) C(5) H(5) 109.4 no . .
Si(2) C(5) H(6) 109.5 no . .
H(4) C(5) H(5) 109.5 no . .
H(4) C(5) H(6) 109.5 no . .
H(5) C(5) H(6) 109.5 no . .
Si(2) C(6) H(1) 109.5 no . .
Si(2) C(6) H(2) 109.5 no . .
Si(2) C(6) H(3) 109.4 no . .
H(1) C(6) H(2) 109.5 no . .
H(1) C(6) H(3) 109.5 no . .
H(2) C(6) H(3) 109.5 no . .
Si(3) C(7) H(19) 109.4 no . .
Si(3) C(7) H(20) 109.5 no . .
Si(3) C(7) H(21) 109.5 no . .
H(19) C(7) H(20) 109.5 no . .
H(19) C(7) H(21) 109.5 no . .
H(20) C(7) H(21) 109.5 no . .
Si(3) C(8) H(22) 109.5 no . .
Si(3) C(8) H(23) 109.5 no . .
Si(3) C(8) H(24) 109.5 no . .
H(22) C(8) H(23) 109.5 no . .
H(22) C(8) H(24) 109.5 no . .
H(23) C(8) H(24) 109.5 no . .
Si(3) C(9) H(25) 109.5 no . .
Si(3) C(9) H(26) 109.4 no . .
Si(3) C(9) H(27) 109.5 no . .
H(25) C(9) H(26) 109.5 no . .
H(25) C(9) H(27) 109.5 no . .
H(26) C(9) H(27) 109.5 no . .
Si(4) C(10) H(28) 109.4 no . .
Si(4) C(10) H(29) 109.5 no . .
Si(4) C(10) H(30) 109.5 no . .
H(28) C(10) H(29) 109.5 no . .
H(28) C(10) H(30) 109.5 no . .
H(29) C(10) H(30) 109.5 no . .
Si(4) C(11) H(31) 109.5 no . .
Si(4) C(11) H(32) 109.4 no . .
Si(4) C(11) H(33) 109.4 no . .
H(31) C(11) H(32) 109.5 no . .
H(31) C(11) H(33) 109.5 no . .
H(32) C(11) H(33) 109.5 no . .
Si(4) C(12) H(34) 109.5 no . .
Si(4) C(12) H(35) 109.4 no . .
Si(4) C(12) H(36) 109.5 no . .
H(34) C(12) H(35) 109.5 no . .
H(34) C(12) H(36) 109.5 no . .
H(35) C(12) H(36) 109.5 no . .
C(13) C(14) H(37) 119.3 no . .
C(15) C(14) H(37) 119.4 no . .
C(14) C(15) H(38) 119.2 no . .
C(16) C(15) H(38) 119.2 no . .
C(16) C(17) H(39) 119.6 no . .
C(18) C(17) H(39) 119.7 no . .
C(13) C(18) H(40) 118.8 no . .
C(17) C(18) H(40) 118.9 no . .
N(3) C(23) H(50) 107.9 no . .
N(3) C(23) H(51) 107.9 no . .
C(24) C(23) H(50) 107.8 no . .
C(24) C(23) H(51) 108.0 no . .
H(50) C(23) H(51) 109.5 no . .
C(23) C(24) H(52) 109.4 no . .
C(23) C(24) H(53) 109.5 no . .
C(23) C(24) H(54) 109.6 no . .
H(52) C(24) H(53) 109.5 no . .
H(52) C(24) H(54) 109.5 no . .
H(53) C(24) H(54) 109.5 no . .
N(3) C(25) H(55) 108.7 no . .
N(3) C(25) H(56) 108.5 no . .
C(26) C(25) H(55) 108.9 no . .
C(26) C(25) H(56) 108.5 no . .
H(55) C(25) H(56) 109.5 no . .
C(25) C(26) H(57) 109.7 no . .
C(25) C(26) H(58) 109.3 no . .
C(25) C(26) H(59) 109.4 no . .
H(57) C(26) H(58) 109.5 no . .
H(57) C(26) H(59) 109.5 no . .
H(58) C(26) H(59) 109.5 no . .
N(3) C(27) H(60) 109.4 no . .
N(3) C(27) H(61) 109.2 no . .
C(28) C(27) H(60) 109.3 no . .
C(28) C(27) H(61) 109.3 no . .
H(60) C(27) H(61) 109.4 no . .
C(27) C(28) H(62) 109.5 no . .
C(27) C(28) H(63) 109.5 no . .
C(27) C(28) H(64) 109.4 no . .
H(62) C(28) H(63) 109.5 no . .
H(62) C(28) H(64) 109.5 no . .
H(63) C(28) H(64) 109.5 no . .
N(3) C(29) H(65) 108.7 no . .
N(3) C(29) H(66) 108.6 no . .
C(30) C(29) H(65) 108.7 no . .
C(30) C(29) H(66) 108.7 no . .
H(65) C(29) H(66) 109.5 no . .
C(29) C(30) H(41) 109.5 no . .
C(29) C(30) H(42) 109.4 no . .
C(29) C(30) H(43) 109.6 no . .
H(41) C(30) H(42) 109.5 no . .
H(41) C(30) H(43) 109.5 no . .
H(42) C(30) H(43) 109.5 no . .
O(1) C(31) H(72) 109.8 no . .
O(1) C(31) H(73) 109.6 no . .
C(32) C(31) H(72) 110.0 no . .
C(32) C(31) H(73) 109.3 no . .
H(72) C(31) H(73) 109.5 no . .
C(31) C(32) H(70) 110.4 no . .
C(31) C(32) H(71) 111.0 no . .
C(33) C(32) H(70) 110.4 no . .
C(33) C(32) H(71) 111.0 no . .
H(70) C(32) H(71) 109.5 no . .
C(32) C(33) H(76) 111.1 no . .
C(32) C(33) H(77) 110.5 no . .
C(34) C(33) H(76) 111.0 no . .
C(34) C(33) H(77) 110.5 no . .
H(76) C(33) H(77) 109.5 no . .
O(1) C(34) H(74) 110.8 no . .
O(1) C(34) H(75) 110.5 no . .
C(33) C(34) H(74) 111.0 no . .
C(33) C(34) H(75) 110.5 no . .
H(74) C(34) H(75) 109.5 no . .

loop_
_geom_bond_atom_site_label_1
_geom_bond_atom_site_label_2
_geom_bond_distance
_geom_bond_publ_flag
_geom_bond_site_symmetry_2
Fe(1) Fe(2) 2.8019(12) yes .
Fe(1) Fe(4) 2.7698(12) yes .
Fe(1) S(2) 2.2759(17) yes .
Fe(1) S(3) 2.300(2) yes .
Fe(1) S(4) 2.296(2) yes .
Fe(1) N(1) 1.918(4) yes .
Fe(2) Fe(3) 2.6897(17) yes .
Fe(2) Fe(3) 2.7270(12) yes 2_656
Fe(2) Fe(4) 2.6580(12) yes .
Fe(2) S(1) 2.3960(15) yes .
Fe(2) S(2) 2.284(2) yes .
Fe(2) S(3) 2.2793(17) yes .
Fe(2) N(2) 2.063(5) yes .
Fe(3) Fe(4) 2.6657(13) yes .
Fe(3) S(1) 2.4244(15) yes .
Fe(3) S(2) 2.2953(19) yes .
Fe(3) S(4) 2.2937(17) yes .
Fe(3) N(2) 2.058(5) yes 2_656
Fe(4) S(1) 2.3949(9) yes .
Fe(4) S(3) 2.304(2) yes .
Fe(4) S(4) 2.284(2) yes .
Fe(4) S(5) 2.3105(17) yes .
S(5) C(13) 1.772(6) yes .
Si(1) N(1) 1.731(6) yes .
Si(1) C(1) 1.871(10) yes .
Si(1) C(2) 1.840(9) yes .
Si(1) C(3) 1.874(9) yes .
Si(2) N(1) 1.721(6) yes .
Si(2) C(4) 1.857(9) yes .
Si(2) C(5) 1.876(8) yes .
Si(2) C(6) 1.876(8) yes .
Si(3) N(2) 1.787(5) yes .
Si(3) C(7) 1.878(9) yes .
Si(3) C(8) 1.868(8) yes .
Si(3) C(9) 1.877(6) yes .
Si(4) N(2) 1.784(6) yes .
Si(4) C(10) 1.856(7) yes .
Si(4) C(11) 1.879(7) yes .
Si(4) C(12) 1.872(8) yes .
O(1) C(31) 1.359(18) yes .
O(1) C(34) 1.53(3) yes .
O(2) C(35) 1.65(3) yes .
O(2) C(38) 1.55(3) yes .
O(2) C(41) 1.32(4) yes .
N(3) C(23) 1.533(11) yes .
N(3) C(25) 1.512(13) yes .
N(3) C(27) 1.493(11) yes .
N(3) C(29) 1.512(14) yes .
C(13) C(14) 1.400(9) yes .
C(13) C(18) 1.395(10) yes .
C(14) C(15) 1.395(9) yes .
C(15) C(16) 1.395(11) yes .
C(16) C(17) 1.386(12) yes .
C(16) C(19) 1.593(9) yes .
C(17) C(18) 1.400(9) yes .
C(23) C(24) 1.473(13) yes .
C(25) C(26) 1.55(2) yes .
C(27) C(28) 1.593(18) yes .
C(29) C(30) 1.538(13) yes .
C(31) C(32) 1.368(19) yes .
C(32) C(33) 1.54(3) yes .
C(33) C(34) 1.43(2) yes .
C(35) C(36) 1.29(4) yes .
C(35) C(39) 1.47(4) yes .
C(36) C(37) 1.40(5) yes .
C(37) C(38) 1.39(5) yes .
C(39) C(40) 1.50(5) yes .
C(40) C(41) 1.65(4) yes .
C(19) C(22) 1.544(12) yes .
C(19) C(21) 1.542(14) yes .
C(19) C(20) 1.540(16) yes .
C(1) H(13) 0.970 no .
C(1) H(14) 0.970 no .
C(1) H(15) 0.970 no .
C(2) H(16) 0.970 no .
C(2) H(17) 0.970 no .
C(2) H(18) 0.970 no .
C(3) H(10) 0.970 no .
C(3) H(11) 0.970 no .
C(3) H(12) 0.970 no .
C(4) H(7) 0.970 no .
C(4) H(8) 0.970 no .
C(4) H(9) 0.970 no .
C(5) H(4) 0.970 no .
C(5) H(5) 0.970 no .
C(5) H(6) 0.970 no .
C(6) H(1) 0.970 no .
C(6) H(2) 0.970 no .
C(6) H(3) 0.970 no .
C(7) H(19) 0.970 no .
C(7) H(20) 0.970 no .
C(7) H(21) 0.970 no .
C(8) H(22) 0.970 no .
C(8) H(23) 0.970 no .
C(8) H(24) 0.970 no .
C(9) H(25) 0.970 no .
C(9) H(26) 0.970 no .
C(9) H(27) 0.970 no .
C(10) H(28) 0.970 no .
C(10) H(29) 0.970 no .
C(10) H(30) 0.970 no .
C(11) H(31) 0.970 no .
C(11) H(32) 0.970 no .
C(11) H(33) 0.970 no .
C(12) H(34) 0.970 no .
C(12) H(35) 0.970 no .
C(12) H(36) 0.970 no .
C(14) H(37) 0.970 no .
C(15) H(38) 0.970 no .
C(17) H(39) 0.970 no .
C(18) H(40) 0.970 no .
C(23) H(50) 0.970 no .
C(23) H(51) 0.970 no .
C(24) H(52) 0.970 no .
C(24) H(53) 0.970 no .
C(24) H(54) 0.970 no .
C(25) H(55) 0.970 no .
C(25) H(56) 0.970 no .
C(26) H(57) 0.970 no .
C(26) H(58) 0.970 no .
C(26) H(59) 0.970 no .
C(27) H(60) 0.970 no .
C(27) H(61) 0.970 no .
C(28) H(62) 0.970 no .
C(28) H(63) 0.970 no .
C(28) H(64) 0.970 no .
C(29) H(65) 0.970 no .
C(29) H(66) 0.970 no .
C(30) H(41) 0.970 no .
C(30) H(42) 0.970 no .
C(30) H(43) 0.970 no .
C(31) H(72) 0.970 no .
C(31) H(73) 0.970 no .
C(32) H(70) 0.970 no .
C(32) H(71) 0.970 no .
C(33) H(76) 0.970 no .
C(33) H(77) 0.970 no .
C(34) H(74) 0.970 no .
C(34) H(75) 0.970 no .

loop_
_geom_contact_atom_site_label_1
_geom_contact_atom_site_label_2
_geom_contact_distance
_geom_contact_site_symmetry_2
S(4) C(29) 3.574(8) .
C(1) C(38) 3.59(2) 4_555
C(8) C(40) 3.56(3) 4_555
C(8) C(41) 3.55(3) 4_555
C(13) C(29) 3.560(12) .
C(18) C(28) 3.503(16) 4_565
C(18) C(29) 3.589(14) .
C(25) C(35) 3.56(2) .
C(25) C(36) 3.35(3) .
C(28) C(18) 3.503(16) 4_564
C(29) S(4) 3.574(8) .
C(29) C(13) 3.560(12) .
C(29) C(18) 3.589(14) .
C(30) C(31) 3.432(11) .
C(31) C(30) 3.432(11) .
C(35) C(25) 3.56(2) .
C(36) C(25) 3.35(3) .
C(38) C(1) 3.59(2) 4_554
C(39) C(39) 2.84(6) 2_655
C(39) C(40) 2.70(5) 2_655
C(40) C(8) 3.56(3) 4_554
C(40) C(39) 2.70(5) 2_655
C(40) C(40) 1.78(4) 2_655
C(40) C(41) 3.29(4) 2_655
C(41) C(8) 3.55(3) 4_554
C(41) C(40) 3.29(4) 2_655
S(4) H(41) 2.998 .
S(4) H(55) 3.326 .
S(4) H(65) 2.758 .
S(5) H(50) 2.958 4_565
S(5) H(52) 3.432 .
S(5) H(53) 3.081 3_666
S(5) H(59) 3.304 4_565
Si(2) H(5) 3.459 7_556
Si(3) H(11) 3.522 4_555
O(1) H(14) 3.311 6_555
O(1) H(15) 3.569 6_555
O(1) H(62) 3.454 .
O(2) H(10) 3.444 .
O(2) H(13) 3.313 4_554
O(2) H(17) 3.207 .
O(2) H(20) 3.592 1_554
O(2) H(21) 3.570 1_554
N(1) H(41) 3.561 .
C(1) H(20) 3.056 4_554
C(1) H(25) 3.478 4_554
C(1) H(75) 3.415 6_545
C(3) H(20) 3.465 4_554
C(3) H(23) 3.351 4_554
C(3) H(26) 3.565 4_554
C(4) H(5) 3.120 7_556
C(4) H(74) 3.528 7_556
C(4) H(77) 3.401 7_556
C(5) H(2) 3.381 7_556
C(5) H(5) 3.177 7_556
C(5) H(8) 3.275 7_556
C(5) H(42) 3.205 .
C(5) H(77) 3.498 .
C(6) H(4) 3.569 7_556
C(6) H(5) 3.565 7_556
C(7) H(11) 3.336 4_555
C(7) H(13) 3.248 4_555
C(7) H(23) 3.186 3_657
C(8) H(11) 3.239 4_555
C(8) H(19) 3.099 3_657
C(9) H(11) 3.406 4_555
C(9) H(14) 3.345 4_555
C(9) H(74) 3.588 7_556
C(9) H(75) 3.589 7_556
C(10) H(54) 3.366 2_656
C(10) H(55) 3.342 2_656
C(11) H(37) 3.556 4_565
C(11) H(51) 3.108 4_565
C(11) H(53) 3.557 4_565
C(12) H(38) 3.180 4_565
C(12) H(75) 3.482 7_556
C(12) H(76) 3.444 7_556
C(13) H(50) 3.480 4_565
C(13) H(52) 3.416 .
C(13) H(59) 3.583 4_565
C(13) H(60) 2.809 4_565
C(13) H(63) 3.491 4_565
C(13) H(65) 3.164 .
C(13) H(66) 3.059 .
C(14) H(32) 3.405 4_564
C(14) H(51) 3.302 .
C(14) H(52) 3.200 .
C(14) H(57) 3.167 4_565
C(14) H(59) 3.491 4_565
C(14) H(60) 2.897 4_565
C(14) H(65) 3.510 .
C(14) H(66) 2.946 .
C(15) H(32) 3.478 4_564
C(15) H(35) 3.507 4_564
C(15) H(51) 3.463 .
C(15) H(60) 3.197 4_565
C(15) H(64) 3.462 .
C(15) H(66) 2.933 .
C(16) H(60) 3.426 4_565
C(16) H(66) 3.021 .
C(17) H(42) 3.243 .
C(17) H(60) 3.367 4_565
C(17) H(63) 2.866 4_565
C(17) H(66) 3.041 .
C(18) H(42) 3.436 .
C(18) H(60) 3.042 4_565
C(18) H(63) 2.747 4_565
C(18) H(65) 3.377 .
C(18) H(66) 3.073 .
C(23) H(32) 3.141 4_564
C(24) H(29) 3.463 2_656
C(24) H(31) 3.389 2_656
C(24) H(32) 3.491 4_564
C(24) H(52) 3.290 3_666
C(24) H(53) 3.431 3_666
C(26) H(29) 3.502 1_554
C(26) H(37) 3.470 4_564
C(26) H(58) 3.035 2_655
C(26) H(59) 3.574 2_655
C(27) H(72) 3.422 .
C(27) H(73) 3.178 .
C(28) H(40) 3.507 4_564
C(28) H(73) 3.192 .
C(29) H(73) 3.537 .
C(30) H(6) 3.016 .
C(30) H(71) 3.092 .
C(30) H(73) 2.607 .
C(31) H(42) 3.379 .
C(31) H(43) 2.645 .
C(31) H(61) 2.949 .
C(31) H(62) 3.180 .
C(32) H(42) 3.565 .
C(32) H(43) 3.035 .
C(33) H(8) 3.316 7_556
C(34) H(14) 2.990 6_555
C(34) H(25) 3.164 7_556
C(34) H(36) 3.527 7_556
C(35) H(10) 3.244 .
C(35) H(28) 3.294 1_554
C(35) H(56) 2.900 .
C(35) H(57) 3.474 .
C(35) H(58) 3.424 .
C(36) H(10) 3.556 .
C(36) H(17) 3.471 .
C(36) H(56) 2.470 .
C(36) H(57) 3.350 .
C(37) H(17) 3.490 .
C(37) H(56) 3.526 .
C(38) H(13) 3.192 4_554
C(38) H(15) 3.314 4_554
C(38) H(17) 3.247 .
C(38) H(75) 3.520 7_555
C(39) H(10) 3.362 .
C(39) H(28) 3.208 1_554
C(39) H(28) 3.514 2_656
C(39) H(30) 3.398 2_656
C(39) H(56) 3.484 .
C(39) H(58) 3.114 .
C(40) H(21) 3.551 1_554
C(40) H(22) 2.926 4_554
C(40) H(23) 3.370 4_554
C(41) H(13) 3.325 4_554
C(41) H(20) 3.312 1_554
C(41) H(21) 3.459 1_554
C(41) H(22) 2.719 4_554
C(41) H(23) 3.574 4_554
C(41) H(26) 3.450 4_554
C(22) H(16) 3.222 6_555
C(22) H(62) 3.126 .
C(22) H(73) 3.429 .
C(22) H(74) 3.034 .
C(21) H(1) 3.402 6_555
C(21) H(16) 3.570 6_555
C(21) H(62) 3.596 .
C(21) H(70) 3.490 6_555
C(21) H(76) 3.104 6_555
C(20) H(72) 3.024 4_565
H(1) C(21) 3.402 6_545
H(1) H(4) 3.556 7_556
H(1) H(71) 3.562 .
H(1) H(76) 3.448 .
H(1) H(77) 3.194 .
H(2) C(5) 3.381 7_556
H(2) H(4) 2.870 7_556
H(2) H(5) 3.009 7_556
H(2) H(39) 3.072 7_556
H(2) H(63) 3.494 6_545
H(4) C(6) 3.569 7_556
H(4) H(1) 3.556 7_556
H(4) H(2) 2.870 7_556
H(4) H(5) 3.197 7_556
H(4) H(42) 3.592 .
H(5) Si(2) 3.459 7_556
H(5) C(4) 3.120 7_556
H(5) C(5) 3.177 7_556
H(5) C(6) 3.565 7_556
H(5) H(2) 3.009 7_556
H(5) H(4) 3.197 7_556
H(5) H(5) 2.642 7_556
H(5) H(7) 3.465 7_556
H(5) H(8) 2.347 7_556
H(5) H(77) 2.966 .
H(6) C(30) 3.016 .
H(6) H(8) 3.556 7_556
H(6) H(41) 2.982 .
H(6) H(42) 2.241 .
H(6) H(43) 3.577 .
H(6) H(77) 3.161 .
H(7) H(5) 3.465 7_556
H(7) H(74) 3.384 7_556
H(8) C(5) 3.275 7_556
H(8) C(33) 3.316 7_556
H(8) H(5) 2.347 7_556
H(8) H(6) 3.556 7_556
H(8) H(74) 3.174 7_556
H(8) H(76) 3.458 7_556
H(8) H(77) 2.559 7_556
H(9) H(74) 3.448 7_556
H(10) O(2) 3.444 .
H(10) C(35) 3.244 .
H(10) C(36) 3.556 .
H(10) C(39) 3.362 .
H(10) H(23) 3.528 4_554
H(11) Si(3) 3.522 4_554
H(11) C(7) 3.336 4_554
H(11) C(8) 3.239 4_554
H(11) C(9) 3.406 4_554
H(11) H(19) 3.513 4_554
H(11) H(20) 2.705 4_554
H(11) H(22) 3.440 4_554
H(11) H(23) 2.560 4_554
H(11) H(26) 2.783 4_554
H(12) H(20) 3.597 4_554
H(12) H(23) 3.543 4_554
H(13) O(2) 3.313 4_555
H(13) C(7) 3.248 4_554
H(13) C(38) 3.192 4_555
H(13) C(41) 3.325 4_555
H(13) H(20) 2.288 4_554
H(13) H(21) 3.583 4_554
H(13) H(25) 3.458 4_554
H(14) O(1) 3.311 6_545
H(14) C(9) 3.345 4_554
H(14) C(34) 2.990 6_545
H(14) H(20) 3.069 4_554
H(14) H(25) 2.702 4_554
H(14) H(26) 3.153 4_554
H(14) H(74) 2.790 6_545
H(14) H(75) 2.615 6_545
H(15) O(1) 3.569 6_545
H(15) C(38) 3.314 4_555
H(15) H(75) 3.538 6_545
H(16) C(22) 3.222 6_545
H(16) C(21) 3.570 6_545
H(17) O(2) 3.207 .
H(17) C(36) 3.471 .
H(17) C(37) 3.490 .
H(17) C(38) 3.247 .
H(17) H(26) 3.246 4_554
H(18) H(41) 3.115 .
H(18) H(71) 2.737 .
H(19) C(8) 3.099 3_657
H(19) H(11) 3.513 4_555
H(19) H(22) 3.539 3_657
H(19) H(23) 2.295 3_657
H(19) H(24) 3.137 3_657
H(20) O(2) 3.592 1_556
H(20) C(1) 3.056 4_555
H(20) C(3) 3.465 4_555
H(20) C(41) 3.312 1_556
H(20) H(11) 2.705 4_555
H(20) H(12) 3.597 4_555
H(20) H(13) 2.288 4_555
H(20) H(14) 3.069 4_555
H(20) H(23) 3.337 3_657
H(20) H(24) 3.491 3_657
H(21) O(2) 3.570 1_556
H(21) C(40) 3.551 1_556
H(21) C(41) 3.459 1_556
H(21) H(13) 3.583 4_555
H(22) C(40) 2.926 4_555
H(22) C(41) 2.719 4_555
H(22) H(11) 3.440 4_555
H(22) H(19) 3.539 3_657
H(23) C(3) 3.351 4_555
H(23) C(7) 3.186 3_657
H(23) C(40) 3.370 4_555
H(23) C(41) 3.574 4_555
H(23) H(10) 3.528 4_555
H(23) H(11) 2.560 4_555
H(23) H(12) 3.543 4_555
H(23) H(19) 2.295 3_657
H(23) H(20) 3.337 3_657
H(23) H(23) 3.224 3_657
H(24) H(19) 3.137 3_657
H(24) H(20) 3.491 3_657
H(25) C(1) 3.478 4_555
H(25) C(34) 3.164 7_556
H(25) H(13) 3.458 4_555
H(25) H(14) 2.702 4_555
H(25) H(74) 2.841 7_556
H(25) H(75) 2.637 7_556
H(26) C(3) 3.565 4_555
H(26) C(41) 3.450 4_555
H(26) H(11) 2.783 4_555
H(26) H(14) 3.153 4_555
H(26) H(17) 3.246 4_555
H(28) C(35) 3.294 1_556
H(28) C(39) 3.208 1_556
H(28) C(39) 3.514 2_656
H(28) H(57) 3.386 1_556
H(28) H(58) 3.472 1_556
H(29) C(24) 3.463 2_656
H(29) C(26) 3.502 1_556
H(29) H(37) 3.273 4_565
H(29) H(54) 2.584 2_656
H(29) H(55) 2.913 2_656
H(29) H(57) 3.033 1_556
H(29) H(58) 3.169 1_556
H(29) H(58) 3.208 2_656
H(30) C(39) 3.398 2_656
H(30) H(54) 3.349 2_656
H(30) H(55) 2.880 2_656
H(31) C(24) 3.389 2_656
H(31) H(37) 3.576 4_565
H(31) H(51) 3.322 4_565
H(31) H(52) 3.019 2_656
H(31) H(52) 3.547 4_565
H(31) H(53) 3.075 4_565
H(31) H(54) 3.012 2_656
H(32) C(14) 3.405 4_565
H(32) C(15) 3.478 4_565
H(32) C(23) 3.141 4_565
H(32) C(24) 3.491 4_565
H(32) H(37) 2.810 4_565
H(32) H(38) 2.958 4_565
H(32) H(50) 3.281 4_565
H(32) H(51) 2.382 4_565
H(32) H(52) 3.341 4_565
H(32) H(53) 3.362 4_565
H(32) H(64) 3.269 4_565
H(33) H(50) 3.381 4_565
H(33) H(51) 3.197 4_565
H(34) H(38) 2.894 4_565
H(34) H(76) 3.060 7_556
H(35) C(15) 3.507 4_565
H(35) H(38) 2.650 4_565
H(35) H(75) 3.582 7_556
H(35) H(76) 3.538 7_556
H(36) C(34) 3.527 7_556
H(36) H(75) 2.747 7_556
H(36) H(76) 3.188 7_556
H(37) C(11) 3.556 4_564
H(37) C(26) 3.470 4_565
H(37) H(29) 3.273 4_564
H(37) H(31) 3.576 4_564
H(37) H(32) 2.810 4_564
H(37) H(51) 3.163 .
H(37) H(52) 2.849 .
H(37) H(53) 2.990 3_666
H(37) H(54) 3.535 3_666
H(37) H(57) 2.862 4_565
H(37) H(59) 3.203 4_565
H(37) H(60) 3.337 4_565
H(37) H(66) 3.461 .
H(38) C(12) 3.180 4_564
H(38) H(32) 2.958 4_564
H(38) H(34) 2.894 4_564
H(38) H(35) 2.650 4_564
H(38) H(51) 3.443 .
H(38) H(64) 3.269 .
H(38) H(66) 3.447 .
H(39) H(2) 3.072 7_556
H(39) H(42) 3.185 .
H(39) H(63) 2.971 4_565
H(39) H(66) 3.585 .
H(40) C(28) 3.507 4_565
H(40) H(42) 3.539 .
H(40) H(60) 3.534 4_565
H(40) H(63) 2.734 4_565
H(40) H(64) 3.574 4_565
H(41) S(4) 2.998 .
H(41) N(1) 3.561 .
H(41) H(6) 2.982 .
H(41) H(18) 3.115 .
H(41) H(71) 3.241 .
H(41) H(73) 3.329 .
H(42) C(5) 3.205 .
H(42) C(17) 3.243 .
H(42) C(18) 3.436 .
H(42) C(31) 3.379 .
H(42) C(32) 3.565 .
H(42) H(4) 3.592 .
H(42) H(6) 2.241 .
H(42) H(39) 3.185 .
H(42) H(40) 3.539 .
H(42) H(71) 3.026 .
H(42) H(73) 2.517 .
H(42) H(77) 3.465 .
H(43) C(31) 2.645 .
H(43) C(32) 3.035 .
H(43) H(6) 3.577 .
H(43) H(71) 2.532 .
H(43) H(72) 2.803 .
H(43) H(73) 1.918 .
H(50) S(5) 2.958 4_564
H(50) C(13) 3.480 4_564
H(50) H(32) 3.281 4_564
H(50) H(33) 3.381 4_564
H(51) C(11) 3.108 4_564
H(51) C(14) 3.302 .
H(51) C(15) 3.463 .
H(51) H(31) 3.322 4_564
H(51) H(32) 2.382 4_564
H(51) H(33) 3.197 4_564
H(51) H(37) 3.163 .
H(51) H(38) 3.443 .
H(52) S(5) 3.432 .
H(52) C(13) 3.416 .
H(52) C(14) 3.200 .
H(52) C(24) 3.290 3_666
H(52) H(31) 3.019 2_656
H(52) H(31) 3.547 4_564
H(52) H(32) 3.341 4_564
H(52) H(37) 2.849 .
H(52) H(52) 2.995 3_666
H(52) H(53) 2.722 3_666
H(53) S(5) 3.081 3_666
H(53) C(11) 3.557 4_564
H(53) C(24) 3.431 3_666
H(53) H(31) 3.075 4_564
H(53) H(32) 3.362 4_564
H(53) H(37) 2.990 3_666
H(53) H(52) 2.722 3_666
H(53) H(53) 3.297 3_666
H(54) C(10) 3.366 2_656
H(54) H(29) 2.584 2_656
H(54) H(30) 3.349 2_656
H(54) H(31) 3.012 2_656
H(54) H(37) 3.535 3_666
H(55) S(4) 3.326 .
H(55) C(10) 3.342 2_656
H(55) H(29) 2.913 2_656
H(55) H(30) 2.880 2_656
H(56) C(35) 2.900 .
H(56) C(36) 2.470 .
H(56) C(37) 3.526 .
H(56) C(39) 3.484 .
H(57) C(14) 3.167 4_564
H(57) C(35) 3.474 .
H(57) C(36) 3.350 .
H(57) H(28) 3.386 1_554
H(57) H(29) 3.033 1_554
H(57) H(37) 2.862 4_564
H(57) H(58) 3.517 2_655
H(58) C(26) 3.035 2_655
H(58) C(35) 3.424 .
H(58) C(39) 3.114 .
H(58) H(28) 3.472 1_554
H(58) H(29) 3.169 1_554
H(58) H(29) 3.208 2_656
H(58) H(57) 3.517 2_655
H(58) H(58) 2.217 2_655
H(58) H(59) 3.083 2_655
H(59) S(5) 3.304 4_564
H(59) C(13) 3.583 4_564
H(59) C(14) 3.491 4_564
H(59) C(26) 3.574 2_655
H(59) H(37) 3.203 4_564
H(59) H(58) 3.083 2_655
H(59) H(59) 3.161 2_655
H(60) C(13) 2.809 4_564
H(60) C(14) 2.897 4_564
H(60) C(15) 3.197 4_564
H(60) C(16) 3.426 4_564
H(60) C(17) 3.367 4_564
H(60) C(18) 3.042 4_564
H(60) H(37) 3.337 4_564
H(60) H(40) 3.534 4_564
H(61) C(31) 2.949 .
H(61) H(72) 2.561 .
H(61) H(73) 2.473 .
H(62) O(1) 3.454 .
H(62) C(31) 3.180 .
H(62) C(22) 3.126 .
H(62) C(21) 3.596 .
H(62) H(72) 3.286 .
H(62) H(73) 2.487 .
H(63) C(13) 3.491 4_564
H(63) C(17) 2.866 4_564
H(63) C(18) 2.747 4_564
H(63) H(2) 3.494 6_555
H(63) H(39) 2.971 4_564
H(63) H(40) 2.734 4_564
H(64) C(15) 3.462 .
H(64) H(32) 3.269 4_564
H(64) H(38) 3.269 .
H(64) H(40) 3.574 4_564
H(65) S(4) 2.758 .
H(65) C(13) 3.164 .
H(65) C(14) 3.510 .
H(65) C(18) 3.377 .
H(66) C(13) 3.059 .
H(66) C(14) 2.946 .
H(66) C(15) 2.933 .
H(66) C(16) 3.021 .
H(66) C(17) 3.041 .
H(66) C(18) 3.073 .
H(66) H(37) 3.461 .
H(66) H(38) 3.447 .
H(66) H(39) 3.585 .
H(66) H(73) 3.544 .
H(70) C(21) 3.490 6_545
H(71) C(30) 3.092 .
H(71) H(1) 3.562 .
H(71) H(18) 2.737 .
H(71) H(41) 3.241 .
H(71) H(42) 3.026 .
H(71) H(43) 2.532 .
H(72) C(27) 3.422 .
H(72) C(20) 3.024 4_564
H(72) H(43) 2.803 .
H(72) H(61) 2.561 .
H(72) H(62) 3.286 .
H(73) C(27) 3.178 .
H(73) C(28) 3.192 .
H(73) C(29) 3.537 .
H(73) C(30) 2.607 .
H(73) C(22) 3.429 .
H(73) H(41) 3.329 .
H(73) H(42) 2.517 .
H(73) H(43) 1.918 .
H(73) H(61) 2.473 .
H(73) H(62) 2.487 .
H(73) H(66) 3.544 .
H(74) C(4) 3.528 7_556
H(74) C(9) 3.588 7_556
H(74) C(22) 3.034 .
H(74) H(7) 3.384 7_556
H(74) H(8) 3.174 7_556
H(74) H(9) 3.448 7_556
H(74) H(14) 2.790 6_555
H(74) H(25) 2.841 7_556
H(75) C(1) 3.415 6_555
H(75) C(9) 3.589 7_556
H(75) C(12) 3.482 7_556
H(75) C(38) 3.520 7_555
H(75) H(14) 2.615 6_555
H(75) H(15) 3.538 6_555
H(75) H(25) 2.637 7_556
H(75) H(35) 3.582 7_556
H(75) H(36) 2.747 7_556
H(76) C(12) 3.444 7_556
H(76) C(21) 3.104 6_545
H(76) H(1) 3.448 .
H(76) H(8) 3.458 7_556
H(76) H(34) 3.060 7_556
H(76) H(35) 3.538 7_556
H(76) H(36) 3.188 7_556
H(77) C(4) 3.401 7_556
H(77) C(5) 3.498 .
H(77) H(1) 3.194 .
H(77) H(5) 2.966 .
H(77) H(6) 3.161 .
H(77) H(8) 2.559 7_556
H(77) H(42) 3.465 .

loop_
_geom_torsion_atom_site_label_1
_geom_torsion_atom_site_label_2
_geom_torsion_atom_site_label_3
_geom_torsion_atom_site_label_4
_geom_torsion
_geom_torsion_site_symmetry_1
_geom_torsion_site_symmetry_3
_geom_torsion_site_symmetry_4
Fe(2) Fe(1) Fe(4) Fe(3) 69.70(4) . . .
Fe(2) Fe(1) Fe(4) S(1) 34.27(4) . . .
Fe(2) Fe(1) Fe(4) S(3) -64.45(5) . . .
Fe(2) Fe(1) Fe(4) S(4) 134.65(6) . . .
Fe(2) Fe(1) Fe(4) S(5) -152.68(18) . . .
Fe(4) Fe(1) Fe(2) Fe(3) -69.34(4) . . .
Fe(4) Fe(1) Fe(2) S(1) -34.03(5) . . .
Fe(4) Fe(1) Fe(2) S(2) -134.54(7) . . .
Fe(4) Fe(1) Fe(2) S(3) 66.35(6) . . .
Fe(4) Fe(1) Fe(2) N(2) 152.3(3) . . .
Fe(4) Fe(1) Fe(2) Fe(3) -83.53(8) . . 2_656
Fe(2) Fe(1) S(2) Fe(3) -74.57(5) . . .
S(2) Fe(1) Fe(2) Fe(3) 65.19(6) . . .
S(2) Fe(1) Fe(2) Fe(4) 134.54(7) . . .
S(2) Fe(1) Fe(2) S(1) 100.51(8) . . .
S(2) Fe(1) Fe(2) S(3) -159.12(9) . . .
S(2) Fe(1) Fe(2) N(2) -73.2(3) . . .
S(2) Fe(1) Fe(2) Fe(3) 51.01(9) . . 2_656
Fe(2) Fe(1) S(3) Fe(4) 73.90(5) . . .
S(3) Fe(1) Fe(2) Fe(3) -135.69(7) . . .
S(3) Fe(1) Fe(2) Fe(4) -66.35(6) . . .
S(3) Fe(1) Fe(2) S(1) -100.38(7) . . .
S(3) Fe(1) Fe(2) S(2) 159.12(9) . . .
S(3) Fe(1) Fe(2) N(2) 86.0(3) . . .
S(3) Fe(1) Fe(2) Fe(3) -149.87(10) . . 2_656
Fe(2) Fe(1) S(4) Fe(3) 37.14(5) . . .
Fe(2) Fe(1) S(4) Fe(4) -37.03(5) . . .
S(4) Fe(1) Fe(2) Fe(3) -34.56(5) . . .
S(4) Fe(1) Fe(2) Fe(4) 34.78(5) . . .
S(4) Fe(1) Fe(2) S(1) 0.75(7) . . .
S(4) Fe(1) Fe(2) S(2) -99.76(8) . . .
S(4) Fe(1) Fe(2) S(3) 101.13(8) . . .
S(4) Fe(1) Fe(2) N(2) -172.9(3) . . .
S(4) Fe(1) Fe(2) Fe(3) -48.74(10) . . 2_656
Fe(2) Fe(1) N(1) Si(1) -110.0(4) . . .
Fe(2) Fe(1) N(1) Si(2) 57.2(5) . . .
N(1) Fe(1) Fe(2) Fe(3) 142.6(3) . . .
N(1) Fe(1) Fe(2) Fe(4) -148.0(3) . . .
N(1) Fe(1) Fe(2) S(1) 177.9(3) . . .
N(1) Fe(1) Fe(2) S(2) 77.4(3) . . .
N(1) Fe(1) Fe(2) S(3) -81.7(3) . . .
N(1) Fe(1) Fe(2) N(2) 4.3(5) . . .
N(1) Fe(1) Fe(2) Fe(3) 128.4(3) . . 2_656
Fe(4) Fe(1) S(2) Fe(2) 37.08(6) . . .
Fe(4) Fe(1) S(2) Fe(3) -37.50(6) . . .
S(2) Fe(1) Fe(4) Fe(2) -34.63(6) . . .
S(2) Fe(1) Fe(4) Fe(3) 35.07(6) . . .
S(2) Fe(1) Fe(4) S(1) -0.36(8) . . .
S(2) Fe(1) Fe(4) S(3) -99.08(8) . . .
S(2) Fe(1) Fe(4) S(4) 100.02(8) . . .
S(2) Fe(1) Fe(4) S(5) 172.69(17) . . .
Fe(4) Fe(1) S(3) Fe(2) -73.90(5) . . .
S(3) Fe(1) Fe(4) Fe(2) 64.45(5) . . .
S(3) Fe(1) Fe(4) Fe(3) 134.15(6) . . .
S(3) Fe(1) Fe(4) S(1) 98.72(6) . . .
S(3) Fe(1) Fe(4) S(4) -160.90(7) . . .
S(3) Fe(1) Fe(4) S(5) -88.24(18) . . .
Fe(4) Fe(1) S(4) Fe(3) 74.17(4) . . .
S(4) Fe(1) Fe(4) Fe(2) -134.65(6) . . .
S(4) Fe(1) Fe(4) Fe(3) -64.95(6) . . .
S(4) Fe(1) Fe(4) S(1) -100.38(6) . . .
S(4) Fe(1) Fe(4) S(3) 160.90(7) . . .
S(4) Fe(1) Fe(4) S(5) 72.67(17) . . .
Fe(4) Fe(1) N(1) Si(1) 126.4(2) . . .
Fe(4) Fe(1) N(1) Si(2) -66.4(5) . . .
N(1) Fe(1) Fe(4) Fe(2) 146.9(4) . . .
N(1) Fe(1) Fe(4) Fe(3) -143.4(4) . . .
N(1) Fe(1) Fe(4) S(1) -178.8(4) . . .
N(1) Fe(1) Fe(4) S(3) 82.5(4) . . .
N(1) Fe(1) Fe(4) S(4) -78.4(4) . . .
N(1) Fe(1) Fe(4) S(5) -5.7(4) . . .
S(2) Fe(1) S(3) Fe(2) 16.73(7) . . .
S(2) Fe(1) S(3) Fe(4) 90.63(6) . . .
S(3) Fe(1) S(2) Fe(2) -16.66(7) . . .
S(3) Fe(1) S(2) Fe(3) -91.23(7) . . .
S(2) Fe(1) S(4) Fe(3) -15.79(7) . . .
S(2) Fe(1) S(4) Fe(4) -89.96(6) . . .
S(4) Fe(1) S(2) Fe(2) 90.32(7) . . .
S(4) Fe(1) S(2) Fe(3) 15.75(7) . . .
S(2) Fe(1) N(1) Si(1) -51.9(4) . . .
S(2) Fe(1) N(1) Si(2) 115.3(3) . . .
N(1) Fe(1) S(2) Fe(2) -143.8(2) . . .
N(1) Fe(1) S(2) Fe(3) 141.6(2) . . .
S(3) Fe(1) S(4) Fe(3) 89.78(6) . . .
S(3) Fe(1) S(4) Fe(4) 15.61(6) . . .
S(4) Fe(1) S(3) Fe(2) -89.41(6) . . .
S(4) Fe(1) S(3) Fe(4) -15.51(6) . . .
S(3) Fe(1) N(1) Si(1) -170.8(2) . . .
S(3) Fe(1) N(1) Si(2) -3.7(4) . . .
N(1) Fe(1) S(3) Fe(2) 142.4(2) . . .
N(1) Fe(1) S(3) Fe(4) -143.6(2) . . .
S(4) Fe(1) N(1) Si(1) 67.0(3) . . .
S(4) Fe(1) N(1) Si(2) -125.9(3) . . .
N(1) Fe(1) S(4) Fe(3) -141.1(2) . . .
N(1) Fe(1) S(4) Fe(4) 144.7(2) . . .
Fe(1) Fe(2) Fe(3) Fe(2) -176.14(3) . . 2_656
Fe(1) Fe(2) Fe(3) Fe(4) 71.09(3) . . .
Fe(1) Fe(2) Fe(3) S(1) 138.42(5) . . .
Fe(1) Fe(2) Fe(3) S(2) -61.78(5) . . .
Fe(1) Fe(2) Fe(3) S(4) 34.99(5) . . .
Fe(1) Fe(2) Fe(3) N(2) -162.1(2) . . 2_656
Fe(1) Fe(2) Fe(3) Fe(2) 15.65(8) . 2_656 2_656
Fe(1) Fe(2) Fe(3) Fe(4) 73.28(9) . 2_656 2_656
Fe(1) Fe(2) Fe(3) S(2) -35.78(11) . 2_656 2_656
Fe(1) Fe(2) Fe(3) S(4) 127.46(13) . 2_656 2_656
Fe(1) Fe(2) Fe(3) S(1) 61.46(9) . 2_656 .
Fe(1) Fe(2) Fe(3) N(2) -151.8(2) . 2_656 .
Fe(1) Fe(2) Fe(4) Fe(3) -72.03(3) . . .
Fe(1) Fe(2) Fe(4) S(1) -139.85(5) . . .
Fe(1) Fe(2) Fe(4) S(3) 62.71(6) . . .
Fe(1) Fe(2) Fe(4) S(4) -35.57(5) . . .
Fe(1) Fe(2) Fe(4) S(5) 160.68(11) . . .
Fe(1) Fe(2) S(1) Fe(2) -95.43(4) . . 2_656
Fe(1) Fe(2) S(1) Fe(3) -37.47(4) . . .
Fe(1) Fe(2) S(1) Fe(4) 36.01(5) . . .
Fe(1) Fe(2) S(1) Fe(3) -152.72(5) . . 2_656
Fe(1) Fe(2) S(1) Fe(4) -170.11(8) . . 2_656
Fe(1) Fe(2) S(2) Fe(3) 79.42(5) . . .
Fe(1) Fe(2) S(3) Fe(4) -77.76(6) . . .
Fe(1) Fe(2) N(2) Si(3) 27.5(5) . . .
Fe(1) Fe(2) N(2) Si(4) -102.9(3) . . .
Fe(1) Fe(2) N(2) Fe(3) 146.5(2) . . 2_656
Fe(3) Fe(2) Fe(3) Fe(2) 3.22(3) . 2_656 2_656
Fe(3) Fe(2) Fe(3) Fe(4) 60.85(5) . 2_656 2_656
Fe(3) Fe(2) Fe(3) S(2) -48.21(6) . 2_656 2_656
Fe(3) Fe(2) Fe(3) S(4) 115.03(13) . 2_656 2_656
Fe(3) Fe(2) Fe(3) S(1) 49.03(4) . 2_656 .
Fe(3) Fe(2) Fe(3) N(2) -164.26(18) . 2_656 .
Fe(3) Fe(2) Fe(3) Fe(2) -3.18(3) 2_656 . 2_656
Fe(3) Fe(2) Fe(3) Fe(4) -115.95(3) 2_656 . .
Fe(3) Fe(2) Fe(3) S(1) -48.62(4) 2_656 . .
Fe(3) Fe(2) Fe(3) S(2) 111.18(5) 2_656 . .
Fe(3) Fe(2) Fe(3) S(4) -152.05(5) 2_656 . .
Fe(3) Fe(2) Fe(3) N(2) 10.8(2) 2_656 . 2_656
Fe(3) Fe(2) Fe(4) Fe(1) 72.03(3) . . .
Fe(3) Fe(2) Fe(4) S(1) -67.82(4) . . .
Fe(3) Fe(2) Fe(4) S(3) 134.74(6) . . .
Fe(3) Fe(2) Fe(4) S(4) 36.46(5) . . .
Fe(3) Fe(2) Fe(4) S(5) -127.29(11) . . .
Fe(4) Fe(2) Fe(3) Fe(2) 112.77(3) . . 2_656
Fe(4) Fe(2) Fe(3) S(1) 67.33(4) . . .
Fe(4) Fe(2) Fe(3) S(2) -132.87(5) . . .
Fe(4) Fe(2) Fe(3) S(4) -36.10(4) . . .
Fe(4) Fe(2) Fe(3) N(2) 126.8(2) . . 2_656
Fe(3) Fe(2) S(1) Fe(2) -57.96(4) . . 2_656
Fe(3) Fe(2) S(1) Fe(4) 73.48(3) . . .
Fe(3) Fe(2) S(1) Fe(3) -115.24(5) . . 2_656
Fe(3) Fe(2) S(1) Fe(4) -132.64(11) . . 2_656
S(1) Fe(2) Fe(3) Fe(2) 45.44(4) . . 2_656
S(1) Fe(2) Fe(3) Fe(4) -67.33(4) . . .
S(1) Fe(2) Fe(3) S(2) 159.80(6) . . .
S(1) Fe(2) Fe(3) S(4) -103.43(6) . . .
S(1) Fe(2) Fe(3) N(2) 59.4(2) . . 2_656
Fe(3) Fe(2) S(2) Fe(1) -79.42(5) . . .
S(2) Fe(2) Fe(3) Fe(2) -114.36(5) . . 2_656
S(2) Fe(2) Fe(3) Fe(4) 132.87(5) . . .
S(2) Fe(2) Fe(3) S(1) -159.80(6) . . .
S(2) Fe(2) Fe(3) S(4) 96.77(6) . . .
S(2) Fe(2) Fe(3) N(2) -100.4(2) . . 2_656
Fe(3) Fe(2) S(3) Fe(1) 38.88(5) . . .
Fe(3) Fe(2) S(3) Fe(4) -38.89(5) . . .
S(3) Fe(2) Fe(3) Fe(2) 149.27(5) . . 2_656
S(3) Fe(2) Fe(3) Fe(4) 36.51(5) . . .
S(3) Fe(2) Fe(3) S(1) 103.84(6) . . .
S(3) Fe(2) Fe(3) S(2) -96.37(6) . . .
S(3) Fe(2) Fe(3) S(4) 0.41(6) . . .
S(3) Fe(2) Fe(3) N(2) 163.3(2) . . 2_656
Fe(3) Fe(2) N(2) Si(3) -96.2(2) . . .
Fe(3) Fe(2) N(2) Si(4) 133.4(2) . . .
Fe(3) Fe(2) N(2) Fe(3) 22.7(2) . . 2_656
N(2) Fe(2) Fe(3) Fe(2) -20.00(19) . . 2_656
N(2) Fe(2) Fe(3) Fe(4) -132.77(19) . . .
N(2) Fe(2) Fe(3) S(1) -65.44(19) . . .
N(2) Fe(2) Fe(3) S(2) 94.36(19) . . .
N(2) Fe(2) Fe(3) S(4) -168.87(19) . . .
N(2) Fe(2) Fe(3) N(2) -6.0(2) . . 2_656
Fe(3) Fe(2) Fe(4) Fe(1) 147.64(6) 2_656 . .
Fe(3) Fe(2) Fe(4) Fe(3) 75.61(5) 2_656 . .
Fe(3) Fe(2) Fe(4) S(1) 7.79(5) 2_656 . .
Fe(3) Fe(2) Fe(4) S(3) -149.65(7) 2_656 . .
Fe(3) Fe(2) Fe(4) S(4) 112.07(6) 2_656 . .
Fe(3) Fe(2) Fe(4) S(5) -51.68(12) 2_656 . .
Fe(4) Fe(2) Fe(3) Fe(2) -53.62(5) . 2_656 2_656
Fe(4) Fe(2) Fe(3) Fe(4) 4.01(7) . 2_656 2_656
Fe(4) Fe(2) Fe(3) S(2) -105.05(7) . 2_656 2_656
Fe(4) Fe(2) Fe(3) S(4) 58.19(15) . 2_656 2_656
Fe(4) Fe(2) Fe(3) S(1) -7.81(5) . 2_656 .
Fe(4) Fe(2) Fe(3) N(2) 138.90(18) . 2_656 .
Fe(3) Fe(2) S(1) Fe(2) 57.29(4) 2_656 . 2_656
Fe(3) Fe(2) S(1) Fe(3) 115.24(5) 2_656 . .
Fe(3) Fe(2) S(1) Fe(4) -171.28(5) 2_656 . .
Fe(3) Fe(2) S(1) Fe(4) -17.39(8) 2_656 . 2_656
S(1) Fe(2) Fe(3) Fe(2) -45.81(4) . 2_656 2_656
S(1) Fe(2) Fe(3) Fe(4) 11.82(5) . 2_656 2_656
S(1) Fe(2) Fe(3) S(2) -97.24(7) . 2_656 2_656
S(1) Fe(2) Fe(3) S(4) 66.00(13) . 2_656 2_656
S(1) Fe(2) Fe(3) N(2) 146.71(18) . 2_656 .
Fe(3) Fe(2) S(2) Fe(1) -156.07(5) 2_656 . .
Fe(3) Fe(2) S(2) Fe(3) -76.65(5) 2_656 . .
S(2) Fe(2) Fe(3) Fe(2) 55.36(6) . 2_656 2_656
S(2) Fe(2) Fe(3) Fe(4) 112.99(7) . 2_656 2_656
S(2) Fe(2) Fe(3) S(2) 3.92(9) . 2_656 2_656
S(2) Fe(2) Fe(3) S(4) 167.16(13) . 2_656 2_656
S(2) Fe(2) Fe(3) S(1) 101.17(7) . 2_656 .
S(2) Fe(2) Fe(3) N(2) -112.12(19) . 2_656 .
Fe(3) Fe(2) S(3) Fe(1) 149.46(13) 2_656 . .
Fe(3) Fe(2) S(3) Fe(4) 71.70(15) 2_656 . .
S(3) Fe(2) Fe(3) Fe(2) -110.51(15) . 2_656 2_656
S(3) Fe(2) Fe(3) Fe(4) -52.88(17) . 2_656 2_656
S(3) Fe(2) Fe(3) S(2) -161.94(15) . 2_656 2_656
S(3) Fe(2) Fe(3) S(4) 1.3(2) . 2_656 2_656
S(3) Fe(2) Fe(3) S(1) -64.70(15) . 2_656 .
S(3) Fe(2) Fe(3) N(2) 82.0(2) . 2_656 .
Fe(3) Fe(2) N(2) Si(3) -119.0(3) 2_656 . .
Fe(3) Fe(2) N(2) Si(4) 110.7(2) 2_656 . .
N(2) Fe(2) Fe(3) Fe(2) 167.48(18) . 2_656 2_656
N(2) Fe(2) Fe(3) Fe(4) -134.89(18) . 2_656 2_656
N(2) Fe(2) Fe(3) S(2) 116.05(19) . 2_656 2_656
N(2) Fe(2) Fe(3) S(4) -80.7(2) . 2_656 2_656
N(2) Fe(2) Fe(3) S(1) -146.71(18) . 2_656 .
Fe(4) Fe(2) S(1) Fe(2) -131.44(4) . . 2_656
Fe(4) Fe(2) S(1) Fe(3) -73.48(3) . . .
Fe(4) Fe(2) S(1) Fe(3) 171.28(5) . . 2_656
Fe(4) Fe(2) S(1) Fe(4) 153.88(11) . . 2_656
S(1) Fe(2) Fe(4) Fe(1) 139.85(5) . . .
S(1) Fe(2) Fe(4) Fe(3) 67.82(4) . . .
S(1) Fe(2) Fe(4) S(3) -157.44(7) . . .
S(1) Fe(2) Fe(4) S(4) 104.28(7) . . .
S(1) Fe(2) Fe(4) S(5) -59.47(11) . . .
Fe(4) Fe(2) S(2) Fe(1) -39.31(6) . . .
Fe(4) Fe(2) S(2) Fe(3) 40.11(4) . . .
S(2) Fe(2) Fe(4) Fe(1) 34.82(5) . . .
S(2) Fe(2) Fe(4) Fe(3) -37.21(5) . . .
S(2) Fe(2) Fe(4) S(1) -105.03(6) . . .
S(2) Fe(2) Fe(4) S(3) 97.53(7) . . .
S(2) Fe(2) Fe(4) S(4) -0.75(7) . . .
S(2) Fe(2) Fe(4) S(5) -164.50(10) . . .
Fe(4) Fe(2) S(3) Fe(1) 77.76(6) . . .
S(3) Fe(2) Fe(4) Fe(1) -62.71(6) . . .
S(3) Fe(2) Fe(4) Fe(3) -134.74(6) . . .
S(3) Fe(2) Fe(4) S(1) 157.44(7) . . .
S(3) Fe(2) Fe(4) S(4) -98.28(7) . . .
S(3) Fe(2) Fe(4) S(5) 97.97(12) . . .
Fe(4) Fe(2) N(2) Si(3) 167.94(12) . . .
Fe(4) Fe(2) N(2) Si(4) 37.6(4) . . .
Fe(4) Fe(2) N(2) Fe(3) -73.1(2) . . 2_656
N(2) Fe(2) Fe(4) Fe(1) -161.9(2) . . .
N(2) Fe(2) Fe(4) Fe(3) 126.1(2) . . .
N(2) Fe(2) Fe(4) S(1) 58.3(2) . . .
N(2) Fe(2) Fe(4) S(3) -99.1(2) . . .
N(2) Fe(2) Fe(4) S(4) 162.6(2) . . .
N(2) Fe(2) Fe(4) S(5) -1.2(2) . . .
S(1) Fe(2) S(2) Fe(1) -97.09(5) . . .
S(1) Fe(2) S(2) Fe(3) -17.67(5) . . .
S(2) Fe(2) S(1) Fe(2) -40.79(5) . . 2_656
S(2) Fe(2) S(1) Fe(3) 17.16(5) . . .
S(2) Fe(2) S(1) Fe(4) 90.64(6) . . .
S(2) Fe(2) S(1) Fe(3) -98.08(5) . . 2_656
S(2) Fe(2) S(1) Fe(4) -115.47(9) . . 2_656
S(1) Fe(2) S(3) Fe(1) 97.38(6) . . .
S(1) Fe(2) S(3) Fe(4) 19.61(6) . . .
S(3) Fe(2) S(1) Fe(2) -150.74(6) . . 2_656
S(3) Fe(2) S(1) Fe(3) -92.78(7) . . .
S(3) Fe(2) S(1) Fe(4) -19.30(6) . . .
S(3) Fe(2) S(1) Fe(3) 151.98(7) . . 2_656
S(3) Fe(2) S(1) Fe(4) 134.58(10) . . 2_656
S(1) Fe(2) N(2) Si(3) -146.4(2) . . .
S(1) Fe(2) N(2) Si(4) 83.3(2) . . .
S(1) Fe(2) N(2) Fe(3) -27.41(14) . . 2_656
N(2) Fe(2) S(1) Fe(2) 81.84(15) . . 2_656
N(2) Fe(2) S(1) Fe(3) 139.80(15) . . .
N(2) Fe(2) S(1) Fe(4) -146.72(15) . . .
N(2) Fe(2) S(1) Fe(3) 24.55(15) . . 2_656
N(2) Fe(2) S(1) Fe(4) 7.16(18) . . 2_656
S(2) Fe(2) S(3) Fe(1) -16.69(7) . . .
S(2) Fe(2) S(3) Fe(4) -94.45(7) . . .
S(3) Fe(2) S(2) Fe(1) 16.84(8) . . .
S(3) Fe(2) S(2) Fe(3) 96.26(7) . . .
S(2) Fe(2) N(2) Si(3) -30.6(3) . . .
S(2) Fe(2) N(2) Si(4) -160.95(18) . . .
S(2) Fe(2) N(2) Fe(3) 88.38(15) . . 2_656
N(2) Fe(2) S(2) Fe(1) 152.58(17) . . .
N(2) Fe(2) S(2) Fe(3) -128.00(17) . . .
S(3) Fe(2) N(2) Si(3) 96.1(2) . . .
S(3) Fe(2) N(2) Si(4) -34.2(3) . . .
S(3) Fe(2) N(2) Fe(3) -144.92(10) . . 2_656
N(2) Fe(2) S(3) Fe(1) -149.95(16) . . .
N(2) Fe(2) S(3) Fe(4) 132.29(16) . . .
Fe(2) Fe(3) Fe(4) Fe(1) -71.93(3) . . .
Fe(2) Fe(3) Fe(4) S(1) 66.83(4) . . .
Fe(2) Fe(3) Fe(4) S(3) -36.07(5) . . .
Fe(2) Fe(3) Fe(4) S(4) -134.56(7) . . .
Fe(2) Fe(3) Fe(4) S(5) 134.09(8) . . .
Fe(2) Fe(3) S(1) Fe(2) 119.65(5) . . 2_656
Fe(2) Fe(3) S(1) Fe(4) -73.81(3) . . .
Fe(2) Fe(3) S(1) Fe(3) 60.19(4) . . 2_656
Fe(2) Fe(3) S(1) Fe(4) 131.17(11) . . 2_656
Fe(2) Fe(3) S(2) Fe(1) 79.44(5) . . .
Fe(2) Fe(3) S(4) Fe(1) -39.43(5) . . .
Fe(2) Fe(3) S(4) Fe(4) 38.75(5) . . .
Fe(2) Fe(3) N(2) Fe(2) -18.8(2) . 2_656 2_656
Fe(2) Fe(3) N(2) Si(3) 89.5(3) . 2_656 2_656
Fe(2) Fe(3) N(2) Si(4) -129.6(2) . 2_656 2_656
Fe(2) Fe(3) Fe(4) Fe(1) -150.46(5) 2_656 . .
Fe(2) Fe(3) Fe(4) Fe(2) -78.53(4) 2_656 . .
Fe(2) Fe(3) Fe(4) S(1) -11.70(5) 2_656 . .
Fe(2) Fe(3) Fe(4) S(3) -114.60(6) 2_656 . .
Fe(2) Fe(3) Fe(4) S(4) 146.91(7) 2_656 . .
Fe(2) Fe(3) Fe(4) S(5) 55.56(10) 2_656 . .
Fe(2) Fe(3) S(1) Fe(2) -119.65(5) 2_656 . .
Fe(2) Fe(3) S(1) Fe(4) 166.54(5) 2_656 . .
Fe(2) Fe(3) S(1) Fe(3) -59.46(4) 2_656 . 2_656
Fe(2) Fe(3) S(1) Fe(4) 11.52(8) 2_656 . 2_656
Fe(2) Fe(3) S(2) Fe(1) 155.00(5) 2_656 . .
Fe(2) Fe(3) S(2) Fe(2) 75.55(5) 2_656 . .
Fe(2) Fe(3) S(4) Fe(1) -148.28(12) 2_656 . .
Fe(2) Fe(3) S(4) Fe(4) -70.11(14) 2_656 . .
Fe(2) Fe(3) N(2) Si(3) 108.3(3) 2_656 2_656 2_656
Fe(2) Fe(3) N(2) Si(4) -110.8(2) 2_656 2_656 2_656
Fe(4) Fe(3) S(1) Fe(2) 73.81(3) . . .
Fe(4) Fe(3) S(1) Fe(2) -166.54(5) . . 2_656
Fe(4) Fe(3) S(1) Fe(3) 134.00(4) . . 2_656
Fe(4) Fe(3) S(1) Fe(4) -155.02(11) . . 2_656
S(1) Fe(3) Fe(4) Fe(1) -138.76(5) . . .
S(1) Fe(3) Fe(4) Fe(2) -66.83(4) . . .
S(1) Fe(3) Fe(4) S(3) -102.90(6) . . .
S(1) Fe(3) Fe(4) S(4) 158.61(7) . . .
S(1) Fe(3) Fe(4) S(5) 67.26(8) . . .
Fe(4) Fe(3) S(2) Fe(1) 39.55(5) . . .
Fe(4) Fe(3) S(2) Fe(2) -39.89(4) . . .
S(2) Fe(3) Fe(4) Fe(1) -35.00(5) . . .
S(2) Fe(3) Fe(4) Fe(2) 36.93(5) . . .
S(2) Fe(3) Fe(4) S(1) 103.77(6) . . .
S(2) Fe(3) Fe(4) S(3) 0.87(7) . . .
S(2) Fe(3) Fe(4) S(4) -97.63(7) . . .
S(2) Fe(3) Fe(4) S(5) 171.03(8) . . .
Fe(4) Fe(3) S(4) Fe(1) -78.18(6) . . .
S(4) Fe(3) Fe(4) Fe(1) 62.63(6) . . .
S(4) Fe(3) Fe(4) Fe(2) 134.56(7) . . .
S(4) Fe(3) Fe(4) S(1) -158.61(7) . . .
S(4) Fe(3) Fe(4) S(3) 98.49(7) . . .
S(4) Fe(3) Fe(4) S(5) -91.35(10) . . .
Fe(4) Fe(3) N(2) Fe(2) 74.5(2) . 2_656 2_656
Fe(4) Fe(3) N(2) Si(3) -177.16(16) . 2_656 2_656
Fe(4) Fe(3) N(2) Si(4) -36.2(4) . 2_656 2_656
N(2) Fe(3) Fe(4) Fe(1) 159.3(2) 2_656 . .
N(2) Fe(3) Fe(4) Fe(2) -128.8(2) 2_656 . .
N(2) Fe(3) Fe(4) S(1) -62.0(2) 2_656 . .
N(2) Fe(3) Fe(4) S(3) -164.9(2) 2_656 . .
N(2) Fe(3) Fe(4) S(4) 96.6(2) 2_656 . .
N(2) Fe(3) Fe(4) S(5) 5.3(2) 2_656 . .
S(1) Fe(3) S(2) Fe(1) 96.77(6) . . .
S(1) Fe(3) S(2) Fe(2) 17.33(5) . . .
S(2) Fe(3) S(1) Fe(2) -16.95(5) . . .
S(2) Fe(3) S(1) Fe(2) 102.70(5) . . 2_656
S(2) Fe(3) S(1) Fe(4) -90.76(6) . . .
S(2) Fe(3) S(1) Fe(3) 43.24(5) . . 2_656
S(2) Fe(3) S(1) Fe(4) 114.22(9) . . 2_656
S(1) Fe(3) S(4) Fe(1) -96.62(6) . . .
S(1) Fe(3) S(4) Fe(4) -18.44(6) . . .
S(4) Fe(3) S(1) Fe(2) 91.87(7) . . .
S(4) Fe(3) S(1) Fe(2) -148.48(7) . . 2_656
S(4) Fe(3) S(1) Fe(4) 18.06(7) . . .
S(4) Fe(3) S(1) Fe(3) 152.06(6) . . 2_656
S(4) Fe(3) S(1) Fe(4) -136.96(10) . . 2_656
S(1) Fe(3) N(2) Fe(2) 27.01(14) . 2_656 2_656
S(1) Fe(3) N(2) Si(3) 135.3(2) . 2_656 2_656
S(1) Fe(3) N(2) Si(4) -83.8(2) . 2_656 2_656
N(2) Fe(3) S(1) Fe(2) -144.22(15) 2_656 . .
N(2) Fe(3) S(1) Fe(2) -24.57(15) 2_656 . 2_656
N(2) Fe(3) S(1) Fe(4) 141.97(15) 2_656 . .
N(2) Fe(3) S(1) Fe(3) -84.03(15) 2_656 . 2_656
N(2) Fe(3) S(1) Fe(4) -13.06(18) 2_656 . 2_656
S(2) Fe(3) S(4) Fe(1) 15.62(7) . . .
S(2) Fe(3) S(4) Fe(4) 93.79(7) . . .
S(4) Fe(3) S(2) Fe(1) -15.74(7) . . .
S(4) Fe(3) S(2) Fe(2) -95.18(7) . . .
S(2) Fe(3) N(2) Fe(2) -88.77(16) . 2_656 2_656
S(2) Fe(3) N(2) Si(3) 19.5(4) . 2_656 2_656
S(2) Fe(3) N(2) Si(4) 160.46(17) . 2_656 2_656
N(2) Fe(3) S(2) Fe(1) -152.08(19) 2_656 . .
N(2) Fe(3) S(2) Fe(2) 128.48(19) 2_656 . .
S(4) Fe(3) N(2) Fe(2) 141.88(10) . 2_656 2_656
S(4) Fe(3) N(2) Si(3) -109.8(2) . 2_656 2_656
S(4) Fe(3) N(2) Si(4) 31.1(3) . 2_656 2_656
N(2) Fe(3) S(4) Fe(1) 153.69(16) 2_656 . .
N(2) Fe(3) S(4) Fe(4) -128.14(16) 2_656 . .
Fe(1) Fe(4) S(1) Fe(2) -36.73(5) . . .
Fe(1) Fe(4) S(1) Fe(2) 55.33(11) . . 2_656
Fe(1) Fe(4) S(1) Fe(3) 37.71(5) . . .
Fe(1) Fe(4) S(1) Fe(3) -48.37(11) . . 2_656
Fe(1) Fe(4) S(1) Fe(4) -178.10(6) . . 2_656
Fe(1) Fe(4) S(3) Fe(2) 79.79(5) . . .
Fe(1) Fe(4) S(4) Fe(3) -79.58(5) . . .
Fe(1) Fe(4) S(5) C(13) 12.6(3) . . .
Fe(2) Fe(4) S(1) Fe(2) 92.06(11) . . 2_656
Fe(2) Fe(4) S(1) Fe(3) 74.44(5) . . .
Fe(2) Fe(4) S(1) Fe(3) -11.64(8) . . 2_656
Fe(2) Fe(4) S(1) Fe(4) -141.37(7) . . 2_656
Fe(2) Fe(4) S(3) Fe(1) -79.79(5) . . .
Fe(2) Fe(4) S(4) Fe(1) 40.08(5) . . .
Fe(2) Fe(4) S(4) Fe(3) -39.50(5) . . .
Fe(2) Fe(4) S(5) C(13) -127.5(2) . . .
Fe(3) Fe(4) S(1) Fe(2) -74.44(5) . . .
Fe(3) Fe(4) S(1) Fe(2) 17.62(8) . . 2_656
Fe(3) Fe(4) S(1) Fe(3) -86.09(11) . . 2_656
Fe(3) Fe(4) S(1) Fe(4) 144.18(7) . . 2_656
Fe(3) Fe(4) S(3) Fe(1) -40.48(4) . . .
Fe(3) Fe(4) S(3) Fe(2) 39.31(5) . . .
Fe(3) Fe(4) S(4) Fe(1) 79.58(5) . . .
Fe(3) Fe(4) S(5) C(13) 134.4(2) . . .
S(1) Fe(4) S(3) Fe(1) -99.33(6) . . .
S(1) Fe(4) S(3) Fe(2) -19.54(6) . . .
S(3) Fe(4) S(1) Fe(2) 19.00(6) . . .
S(3) Fe(4) S(1) Fe(2) 111.06(10) . . 2_656
S(3) Fe(4) S(1) Fe(3) 93.45(6) . . .
S(3) Fe(4) S(1) Fe(3) 7.36(12) . . 2_656
S(3) Fe(4) S(1) Fe(4) -122.37(8) . . 2_656
S(1) Fe(4) S(4) Fe(1) 98.40(6) . . .
S(1) Fe(4) S(4) Fe(3) 18.82(7) . . .
S(4) Fe(4) S(1) Fe(2) -92.72(6) . . .
S(4) Fe(4) S(1) Fe(2) -0.66(12) . . 2_656
S(4) Fe(4) S(1) Fe(3) -18.28(6) . . .
S(4) Fe(4) S(1) Fe(3) -104.36(10) . . 2_656
S(4) Fe(4) S(1) Fe(4) 125.91(8) . . 2_656
S(1) Fe(4) S(5) C(13) -174.1(2) . . .
S(5) Fe(4) S(1) Fe(2) 146.48(7) . . .
S(5) Fe(4) S(1) Fe(2) -121.46(11) . . 2_656
S(5) Fe(4) S(1) Fe(3) -139.08(7) . . .
S(5) Fe(4) S(1) Fe(3) 134.83(10) . . 2_656
S(5) Fe(4) S(1) Fe(4) 5.11(11) . . 2_656
S(3) Fe(4) S(4) Fe(1) -15.60(6) . . .
S(3) Fe(4) S(4) Fe(3) -95.19(6) . . .
S(4) Fe(4) S(3) Fe(1) 15.61(6) . . .
S(4) Fe(4) S(3) Fe(2) 95.41(6) . . .
S(3) Fe(4) S(5) C(13) -57.0(3) . . .
S(5) Fe(4) S(3) Fe(1) 147.61(6) . . .
S(5) Fe(4) S(3) Fe(2) -132.60(7) . . .
S(4) Fe(4) S(5) C(13) 70.1(3) . . .
S(5) Fe(4) S(4) Fe(1) -151.21(7) . . .
S(5) Fe(4) S(4) Fe(3) 129.21(7) . . .
Fe(4) S(5) C(13) C(14) -152.4(6) . . .
Fe(4) S(5) C(13) C(18) 31.0(7) . . .
C(1) Si(1) N(1) Fe(1) 101.9(4) . . .
C(1) Si(1) N(1) Si(2) -64.3(5) . . .
C(2) Si(1) N(1) Fe(1) -135.9(5) . . .
C(2) Si(1) N(1) Si(2) 57.9(6) . . .
C(3) Si(1) N(1) Fe(1) -17.1(5) . . .
C(3) Si(1) N(1) Si(2) 176.7(4) . . .
C(4) Si(2) N(1) Fe(1) -59.6(4) . . .
C(4) Si(2) N(1) Si(1) 106.4(4) . . .
C(5) Si(2) N(1) Fe(1) 63.1(4) . . .
C(5) Si(2) N(1) Si(1) -130.8(4) . . .
C(6) Si(2) N(1) Fe(1) -179.2(4) . . .
C(6) Si(2) N(1) Si(1) -13.1(6) . . .
C(7) Si(3) N(2) Fe(2) -166.5(3) . . .
C(7) Si(3) N(2) Si(4) -38.6(4) . . .
C(7) Si(3) N(2) Fe(3) 100.7(4) . . 2_656
C(8) Si(3) N(2) Fe(2) 75.0(3) . . .
C(8) Si(3) N(2) Si(4) -157.1(3) . . .
C(8) Si(3) N(2) Fe(3) -17.8(4) . . 2_656
C(9) Si(3) N(2) Fe(2) -45.7(4) . . .
C(9) Si(3) N(2) Si(4) 82.2(4) . . .
C(9) Si(3) N(2) Fe(3) -138.5(3) . . 2_656
C(10) Si(4) N(2) Fe(2) -160.3(3) . . .
C(10) Si(4) N(2) Si(3) 73.0(4) . . .
C(10) Si(4) N(2) Fe(3) -69.4(4) . . 2_656
C(11) Si(4) N(2) Fe(2) -40.1(3) . . .
C(11) Si(4) N(2) Si(3) -166.8(2) . . .
C(11) Si(4) N(2) Fe(3) 50.9(3) . . 2_656
C(12) Si(4) N(2) Fe(2) 78.3(3) . . .
C(12) Si(4) N(2) Si(3) -48.4(4) . . .
C(12) Si(4) N(2) Fe(3) 169.3(3) . . 2_656
C(31) O(1) C(34) C(33) -5.3(19) . . .
C(34) O(1) C(31) C(32) 25(2) . . .
C(35) O(2) C(38) C(37) -16(3) . . .
C(38) O(2) C(35) C(36) 22(2) . . .
C(38) O(2) C(35) C(39) -166(2) . . .
C(35) O(2) C(41) C(40) -1(2) . . .
C(41) O(2) C(35) C(36) -176(2) . . .
C(41) O(2) C(35) C(39) -5(3) . . .
C(38) O(2) C(41) C(40) 140(4) . . .
C(41) O(2) C(38) C(37) -157(5) . . .
C(23) N(3) C(25) C(26) -55.1(11) . . .
C(25) N(3) C(23) C(24) -48.3(14) . . .
C(23) N(3) C(27) C(28) -59.9(12) . . .
C(27) N(3) C(23) C(24) -168.9(11) . . .
C(23) N(3) C(29) C(30) 178.2(7) . . .
C(29) N(3) C(23) C(24) 66.9(12) . . .
C(25) N(3) C(27) C(28) 180.0(9) . . .
C(27) N(3) C(25) C(26) 66.6(11) . . .
C(25) N(3) C(29) C(30) -65.6(8) . . .
C(29) N(3) C(25) C(26) -170.0(8) . . .
C(27) N(3) C(29) C(30) 55.3(9) . . .
C(29) N(3) C(27) C(28) 60.5(11) . . .
S(5) C(13) C(14) C(15) -174.9(6) . . .
S(5) C(13) C(18) C(17) 176.4(6) . . .
C(14) C(13) C(18) C(17) -0.3(9) . . .
C(18) C(13) C(14) C(15) 1.9(12) . . .
C(13) C(14) C(15) C(16) -0.8(13) . . .
C(14) C(15) C(16) C(17) -2.0(14) . . .
C(14) C(15) C(16) C(19) -176.8(8) . . .
C(15) C(16) C(17) C(18) 3.5(13) . . .
C(15) C(16) C(19) C(22) 124.9(10) . . .
C(15) C(16) C(19) C(21) 3.3(13) . . .
C(15) C(16) C(19) C(20) -114.6(10) . . .
C(17) C(16) C(19) C(22) -50.0(12) . . .
C(17) C(16) C(19) C(21) -171.6(8) . . .
C(17) C(16) C(19) C(20) 70.4(10) . . .
C(19) C(16) C(17) C(18) 179.0(7) . . .
C(16) C(17) C(18) C(13) -2.5(13) . . .
O(1) C(31) C(32) C(33) -33.4(19) . . .
C(31) C(32) C(33) C(34) 28.9(17) . . .
C(32) C(33) C(34) O(1) -13.8(17) . . .
O(2) C(35) C(36) C(37) -31(5) . . .
O(2) C(35) C(39) C(40) 8(3) . . .
C(36) C(35) C(39) C(40) 165(7) . . .
C(39) C(35) C(36) C(37) 171(7) . . .
C(35) C(36) C(37) C(38) 23(6) . . .
C(36) C(37) C(38) O(2) 2(4) . . .
C(35) C(39) C(40) C(41) -8(3) . . .
C(39) C(40) C(41) O(2) 6(4) . . .
